data_7023101
loop_
_publ_author_name
'Mikata, Yuji'
'Sato, Yumi'
'Takeuchi, Saaya'
'Kuroda, Yasuko'
'Konno, Hideo'
'Iwatsuki, Satoshi'

_publ_section_title
;
 Quinoline-based fluorescent zinc sensors with enhanced fluorescence
 intensity, Zn/Cd selectivity and metal binding affinity by conformational
 restriction.
;
_journal_issue 26
_journal_name_full 'Dalton transactions (Cambridge, England : 2003)'
_journal_page_first 9688
_journal_page_last 9698
_journal_paper_doi 10.1039/c3dt50719j
_journal_volume 42
_journal_year 2013
_chemical_formula_moiety 'C47.50 H52 Cd Cl2 N6 O11.50'
_chemical_formula_sum 'C47.5 H52 Cd Cl2 N6 O11.5'
_chemical_formula_weight 1074.28
_space_group_IT_number 14
_symmetry_cell_setting monoclinic
_symmetry_Int_Tables_number 14
_symmetry_space_group_name_Hall '-P 2ybc'
_symmetry_space_group_name_H-M 'P 1 21/c 1'
_atom_sites_solution_hydrogens geom
_atom_sites_solution_primary direct
_atom_sites_solution_secondary difmap
_cell_angle_alpha 90.0000
_cell_angle_beta 105.8950(10)
_cell_angle_gamma 90.0000
_cell_formula_units_Z 8
_cell_length_a 27.2692(7)
_cell_length_b 16.0487(3)
_cell_length_c 22.2666(5)
_cell_measurement_reflns_used 23835
_cell_measurement_temperature 123
_cell_measurement_theta_max 27.57
_cell_measurement_theta_min 3.02
_cell_volume 9372.1(4)
_computing_cell_refinement CrystalClear
_computing_data_collection 'CrystalClear (Rigaku/MSC Inc., 2006)'
_computing_data_reduction CrystalClear
_computing_molecular_graphics 'CrystalStructure 4.0'
_computing_publication_material 'CrystalStructure 4.0 (Rigaku, 2010)'
_computing_structure_refinement 'SHELXL97 (Sheldrick, 2008)'
_computing_structure_solution 'SIR92 (Altomare, et al., 1994)'
_diffrn_ambient_temperature 123
_diffrn_detector_area_resol_mean 7.314
_diffrn_measured_fraction_theta_full 0.984
_diffrn_measured_fraction_theta_max 0.984
_diffrn_measurement_device_type 'Rigaku Mercury70'
_diffrn_measurement_method \w
_diffrn_radiation_type 'Mo K\a'
_diffrn_radiation_wavelength 0.71070
_diffrn_reflns_av_R_equivalents 0.0248
_diffrn_reflns_limit_h_max 33
_diffrn_reflns_limit_h_min -35
_diffrn_reflns_limit_k_max 20
_diffrn_reflns_limit_k_min -20
_diffrn_reflns_limit_l_max 28
_diffrn_reflns_limit_l_min -27
_diffrn_reflns_number 71588
_diffrn_reflns_theta_full 27.50
_diffrn_reflns_theta_max 27.50
_diffrn_standards_number 0
_exptl_absorpt_coefficient_mu 0.650
_exptl_absorpt_correction_T_max 0.907
_exptl_absorpt_correction_T_min 0.720
_exptl_absorpt_correction_type multi-scan
_exptl_absorpt_process_details 'REQAB (Rigaku, 1998)'
_exptl_crystal_colour colorless
_exptl_crystal_density_diffrn 1.523
_exptl_crystal_density_method 'not measured'
_exptl_crystal_description unknown
_exptl_crystal_F_000 4424.00
_exptl_crystal_size_max 0.400
_exptl_crystal_size_mid 0.200
_exptl_crystal_size_min 0.150
_refine_diff_density_max 2.530
_refine_diff_density_min -1.780
_refine_ls_extinction_method none
_refine_ls_goodness_of_fit_ref 1.034
_refine_ls_hydrogen_treatment constr
_refine_ls_number_parameters 1225
_refine_ls_number_reflns 21185
_refine_ls_number_restraints 0
_refine_ls_R_factor_gt 0.0601
_refine_ls_shift/su_max 0.003
_refine_ls_structure_factor_coef Fsqd
_refine_ls_weighting_details 'w = 1/[\s^2^(Fo^2^)+(0.0839P)^2^+30.5326P] where P=(Fo^2^+2Fc^2^)/3'
_refine_ls_weighting_scheme calc
_refine_ls_wR_factor_ref 0.1683
_reflns_number_gt 17811
_reflns_number_total 21185
_reflns_threshold_expression F^2^>2.0\s(F^2^)
_cod_data_source_file c3dt50719j.txt
_cod_data_source_block 1-isoTQDACH-CdClO4-111107
_cod_original_formula_sum 'C47.50 H52 Cd Cl2 N6 O11.50'
_cod_database_code 7023101

loop_
_symmetry_equiv_pos_site_id
_symmetry_equiv_pos_as_xyz
1 +X,+Y,+Z
2 -X,1/2+Y,1/2-Z
3 -X,-Y,-Z
4 +X,1/2-Y,1/2+Z

loop_
_atom_site_label
_atom_site_type_symbol
_atom_site_fract_x
_atom_site_fract_y
_atom_site_fract_z
_atom_site_U_iso_or_equiv
_atom_site_adp_type
_atom_site_occupancy
_atom_site_symmetry_multiplicity
_atom_site_calc_flag
_atom_site_refinement_flags
Cd1 Cd 0.582211(10) 1.202069(15) 0.771380(12) 0.02231(8) Uani 1.0 4 d .
Cd2 Cd 0.904721(9) 0.706500(14) 0.729976(11) 0.01905(8) Uani 1.0 4 d .
Cl1 Cl 0.49059(5) 1.32127(9) 0.93826(6) 0.0503(3) Uani 1.0 4 d .
Cl2 Cl 0.72685(6) 0.77887(8) 0.82384(10) 0.0788(6) Uani 1.0 4 d .
Cl3 Cl 0.76964(4) 1.25440(7) 0.67995(5) 0.0392(3) Uani 1.0 4 d .
Cl4 Cl 0.99434(4) 0.77691(7) 0.54881(5) 0.0388(3) Uani 1.0 4 d .
O1 O 0.54702(11) 1.32377(17) 0.80994(13) 0.0319(6) Uani 1.0 4 d .
O2 O 0.94193(10) 0.81942(17) 0.68642(12) 0.0282(6) Uani 1.0 4 d .
O3 O 0.47469(16) 1.3550(3) 0.98680(19) 0.0673(12) Uani 1.0 4 d .
O4 O 0.4755(3) 1.2397(4) 0.9304(5) 0.148(4) Uani 1.0 4 d .
O5 O 0.4662(4) 1.3669(6) 0.8825(3) 0.159(4) Uani 1.0 4 d .
O6 O 0.54285(17) 1.3307(4) 0.9448(3) 0.0975(19) Uani 1.0 4 d .
O7 O 0.7776(3) 0.8028(4) 0.8288(6) 0.181(5) Uani 1.0 4 d .
O8 O 0.6910(3) 0.8418(3) 0.7933(3) 0.105(3) Uani 1.0 4 d .
O9 O 0.71978(16) 0.7612(3) 0.8847(3) 0.0668(12) Uani 1.0 4 d .
O10 O 0.71572(19) 0.7050(3) 0.7867(3) 0.0756(15) Uani 1.0 4 d .
O11 O 0.79455(15) 1.1916(3) 0.72406(18) 0.0603(11) Uani 1.0 4 d .
O12 O 0.71737(14) 1.2575(3) 0.6788(3) 0.0688(13) Uani 1.0 4 d .
O13 O 0.7912(3) 1.3340(3) 0.6974(3) 0.0863(17) Uani 1.0 4 d .
O14 O 0.77524(17) 1.2343(3) 0.61993(18) 0.0630(11) Uani 1.0 4 d .
O15 O 1.00286(17) 0.7665(3) 0.61410(17) 0.0668(12) Uani 1.0 4 d .
O16 O 0.9417(2) 0.7992(4) 0.5236(3) 0.0954(19) Uani 1.0 4 d .
O17 O 1.00280(19) 0.7022(3) 0.5202(2) 0.0775(15) Uani 1.0 4 d .
O18 O 1.0269(3) 0.8386(4) 0.5359(3) 0.113(3) Uani 1.0 4 d .
O19 O 0.07501(18) 1.5844(3) 0.1585(3) 0.0749(13) Uani 1.0 4 d .
O20 O 0.1757(3) 1.0978(3) -0.0095(3) 0.103(2) Uani 1.0 4 d .
O21 O 0.22360(18) 1.0133(6) 0.0936(4) 0.172(5) Uani 1.0 4 d .
O22 O 0.2696(5) 0.9392(6) 0.0158(4) 0.202(6) Uani 1.0 4 d .
O23 O 0.2512(4) 1.0870(6) -0.0066(3) 0.169(5) Uani 1.0 4 d .
N1 N 0.65025(11) 1.10234(18) 0.78041(13) 0.0222(6) Uani 1.0 4 d .
N2 N 0.57771(12) 1.15775(19) 0.66573(14) 0.0264(7) Uani 1.0 4 d .
N3 N 0.65167(12) 1.2241(2) 0.86634(14) 0.0261(7) Uani 1.0 4 d .
N4 N 0.56270(12) 1.09063(19) 0.82701(15) 0.0270(7) Uani 1.0 4 d .
N5 N 0.49493(13) 1.1885(2) 0.70953(16) 0.0306(7) Uani 1.0 4 d .
N6 N 0.61467(13) 1.30791(19) 0.72172(16) 0.0291(7) Uani 1.0 4 d .
N7 N 0.90578(11) 0.67365(18) 0.83624(13) 0.0211(6) Uani 1.0 4 d .
N8 N 0.83594(11) 0.60813(17) 0.72149(13) 0.0197(6) Uani 1.0 4 d .
N9 N 0.99197(12) 0.69898(18) 0.79805(14) 0.0225(6) Uani 1.0 4 d .
N10 N 0.86885(12) 0.81796(19) 0.77081(14) 0.0234(6) Uani 1.0 4 d .
N11 N 0.83698(13) 0.7270(2) 0.63416(14) 0.0269(7) Uani 1.0 4 d .
N12 N 0.92660(12) 0.58759(18) 0.68453(14) 0.0243(6) Uani 1.0 4 d .
C1 C 0.64739(14) 1.0597(3) 0.71950(16) 0.0242(7) Uani 1.0 4 d .
C2 C 0.69827(15) 1.0211(3) 0.71708(17) 0.0275(8) Uani 1.0 4 d .
C3 C 0.69391(18) 0.9752(3) 0.65584(19) 0.0365(9) Uani 1.0 4 d .
C4 C 0.67523(18) 1.0352(3) 0.60137(19) 0.0375(10) Uani 1.0 4 d .
C5 C 0.62318(17) 1.0707(3) 0.60220(18) 0.0365(10) Uani 1.0 4 d .
C6 C 0.62651(15) 1.1173(3) 0.66355(17) 0.0271(8) Uani 1.0 4 d .
C7 C 0.69723(14) 1.1535(3) 0.80182(16) 0.0244(7) Uani 1.0 4 d .
C8 C 0.69614(15) 1.2110(2) 0.85509(17) 0.0237(7) Uani 1.0 4 d .
C9 C 0.65058(16) 1.2687(3) 0.91862(19) 0.0315(8) Uani 1.0 4 d .
C10 C 0.69265(16) 1.3021(3) 0.95829(18) 0.0308(9) Uani 1.0 4 d .
C11 C 0.78502(16) 1.3340(3) 0.98133(18) 0.0310(8) Uani 1.0 4 d .
C12 C 0.82997(16) 1.3261(3) 0.96545(19) 0.0316(9) Uani 1.0 4 d .
C13 C 0.83205(15) 1.2799(3) 0.91288(19) 0.0298(8) Uani 1.0 4 d .
C14 C 0.78931(15) 1.2415(3) 0.87625(18) 0.0272(8) Uani 1.0 4 d .
C15 C 0.74228(14) 1.2484(2) 0.89145(16) 0.0238(7) Uani 1.0 4 d .
C16 C 0.74023(15) 1.2957(2) 0.94475(17) 0.0256(8) Uani 1.0 4 d .
C17 C 0.64827(14) 1.0401(3) 0.82886(17) 0.0255(7) Uani 1.0 4 d .
C18 C 0.59602(14) 1.0295(3) 0.84121(16) 0.0231(7) Uani 1.0 4 d .
C19 C 0.51892(15) 1.0865(3) 0.8458(2) 0.0335(9) Uani 1.0 4 d .
C20 C 0.50791(15) 1.0212(3) 0.8791(2) 0.0345(9) Uani 1.0 4 d .
C21 C 0.53399(16) 0.8840(3) 0.92920(19) 0.0334(9) Uani 1.0 4 d .
C22 C 0.56756(18) 0.8196(3) 0.9418(2) 0.0377(10) Uani 1.0 4 d .
C23 C 0.61123(17) 0.8217(3) 0.9201(2) 0.0356(9) Uani 1.0 4 d .
C24 C 0.62153(16) 0.8884(3) 0.88761(18) 0.0297(8) Uani 1.0 4 d .
C25 C 0.58727(14) 0.9561(3) 0.87377(16) 0.0252(7) Uani 1.0 4 d .
C26 C 0.54238(15) 0.9534(3) 0.89422(18) 0.0285(8) Uani 1.0 4 d .
C27 C 0.53310(15) 1.1024(3) 0.64387(18) 0.0302(8) Uani 1.0 4 d .
C28 C 0.48772(15) 1.1302(3) 0.66597(17) 0.0279(8) Uani 1.0 4 d .
C29 C 0.45391(16) 1.2135(3) 0.7295(2) 0.0338(9) Uani 1.0 4 d .
C30 C 0.40676(16) 1.1799(3) 0.7085(2) 0.0344(9) Uani 1.0 4 d .
C31 C 0.35066(16) 1.0747(3) 0.6412(2) 0.0355(9) Uani 1.0 4 d .
C32 C 0.34519(16) 1.0108(3) 0.5996(2) 0.0366(10) Uani 1.0 4 d .
C33 C 0.38663(16) 0.9858(3) 0.57666(19) 0.0346(9) Uani 1.0 4 d .
C34 C 0.43256(16) 1.0254(3) 0.59573(18) 0.0320(9) Uani 1.0 4 d .
C35 C 0.43980(15) 1.0905(3) 0.64042(18) 0.0295(8) Uani 1.0 4 d .
C36 C 0.39838(15) 1.1154(3) 0.66320(19) 0.0310(8) Uani 1.0 4 d .
C37 C 0.56982(16) 1.2344(3) 0.62774(18) 0.0322(9) Uani 1.0 4 d .
C38 C 0.60168(15) 1.3070(3) 0.66011(19) 0.0289(8) Uani 1.0 4 d .
C39 C 0.64109(17) 1.3744(3) 0.7533(3) 0.0360(9) Uani 1.0 4 d .
C40 C 0.65290(17) 1.4419(3) 0.7233(3) 0.0444(11) Uani 1.0 4 d .
C41 C 0.6494(3) 1.5124(4) 0.6232(4) 0.076(3) Uani 1.0 4 d .
C42 C 0.6358(3) 1.5104(5) 0.5593(4) 0.096(3) Uani 1.0 4 d .
C43 C 0.6123(3) 1.4395(5) 0.5269(4) 0.080(3) Uani 1.0 4 d .
C44 C 0.60077(18) 1.3715(4) 0.5578(3) 0.0546(14) Uani 1.0 4 d .
C45 C 0.61395(16) 1.3732(3) 0.6239(2) 0.0385(10) Uani 1.0 4 d .
C46 C 0.63911(17) 1.4433(3) 0.6574(3) 0.0479(13) Uani 1.0 4 d .
C47 C 0.52376(19) 1.3913(3) 0.7702(3) 0.0415(10) Uani 1.0 4 d .
C48 C 0.85601(13) 0.6344(2) 0.83669(16) 0.0212(7) Uani 1.0 4 d .
C49 C 0.83907(13) 0.5702(2) 0.78401(15) 0.0197(7) Uani 1.0 4 d .
C50 C 0.78871(13) 0.5280(2) 0.78619(16) 0.0230(7) Uani 1.0 4 d .
C51 C 0.79190(14) 0.4891(3) 0.84953(17) 0.0256(7) Uani 1.0 4 d .
C52 C 0.80625(14) 0.5554(3) 0.90022(17) 0.0269(8) Uani 1.0 4 d .
C53 C 0.85715(15) 0.5948(3) 0.90036(16) 0.0265(8) Uani 1.0 4 d .
C54 C 0.94970(13) 0.6185(2) 0.86245(16) 0.0224(7) Uani 1.0 4 d .
C55 C 0.99643(14) 0.6413(2) 0.84164(16) 0.0233(7) Uani 1.0 4 d .
C56 C 1.03440(14) 0.7212(3) 0.78013(18) 0.0259(8) Uani 1.0 4 d .
C57 C 1.08094(14) 0.6860(3) 0.80362(17) 0.0257(7) Uani 1.0 4 d .
C58 C 1.13348(15) 0.5786(3) 0.87223(18) 0.0295(8) Uani 1.0 4 d .
C59 C 1.13672(16) 0.5145(3) 0.91307(19) 0.0329(9) Uani 1.0 4 d .
C60 C 1.09339(16) 0.4908(3) 0.93337(18) 0.0329(9) Uani 1.0 4 d .
C61 C 1.04831(15) 0.5330(3) 0.91263(17) 0.0272(8) Uani 1.0 4 d .
C62 C 1.04339(13) 0.5986(2) 0.86845(16) 0.0224(7) Uani 1.0 4 d .
C63 C 1.08667(14) 0.6210(3) 0.84820(17) 0.0244(7) Uani 1.0 4 d .
C64 C 0.91314(14) 0.7538(2) 0.87007(16) 0.0234(7) Uani 1.0 4 d .
C65 C 0.88778(13) 0.8277(2) 0.83145(16) 0.0212(7) Uani 1.0 4 d .
C66 C 0.84516(15) 0.8846(3) 0.73519(18) 0.0279(8) Uani 1.0 4 d .
C67 C 0.84299(16) 0.9614(3) 0.75950(19) 0.0319(9) Uani 1.0 4 d .
C68 C 0.8693(2) 1.0564(3) 0.8505(3) 0.0497(13) Uani 1.0 4 d .
C69 C 0.8934(3) 1.0667(4) 0.9129(3) 0.0588(15) Uani 1.0 4 d .
C70 C 0.9143(2) 0.9983(3) 0.9505(3) 0.0493(13) Uani 1.0 4 d .
C71 C 0.91151(16) 0.9195(3) 0.92586(19) 0.0346(9) Uani 1.0 4 d .
C72 C 0.88805(14) 0.9070(3) 0.86127(18) 0.0264(8) Uani 1.0 4 d .
C73 C 0.86598(16) 0.9756(3) 0.82359(19) 0.0327(9) Uani 1.0 4 d .
C74 C 0.78954(13) 0.6582(2) 0.69808(16) 0.0223(7) Uani 1.0 4 d .
C75 C 0.79211(14) 0.7141(2) 0.64432(16) 0.0228(7) Uani 1.0 4 d .
C76 C 0.83960(17) 0.7738(3) 0.58377(18) 0.0333(9) Uani 1.0 4 d .
C77 C 0.79775(19) 0.8075(3) 0.54343(18) 0.0364(10) Uani 1.0 4 d .
C78 C 0.70487(19) 0.8371(3) 0.5166(2) 0.0409(11) Uani 1.0 4 d .
C79 C 0.65954(19) 0.8277(3) 0.5304(2) 0.0416(11) Uani 1.0 4 d .
C80 C 0.65607(18) 0.7808(3) 0.5824(3) 0.0384(10) Uani 1.0 4 d .
C81 C 0.69859(15) 0.7427(3) 0.62010(19) 0.0294(8) Uani 1.0 4 d .
C82 C 0.74632(15) 0.7510(3) 0.60681(17) 0.0267(8) Uani 1.0 4 d .
C83 C 0.74961(17) 0.7989(3) 0.55454(18) 0.0313(9) Uani 1.0 4 d .
C84 C 0.83903(13) 0.5425(2) 0.67591(16) 0.0224(7) Uani 1.0 4 d .
C85 C 0.89150(13) 0.5296(2) 0.66627(15) 0.0211(7) Uani 1.0 4 d .
C86 C 0.97273(15) 0.5788(3) 0.67178(19) 0.0306(8) Uani 1.0 4 d .
C87 C 0.98432(15) 0.5126(3) 0.64056(18) 0.0290(8) Uani 1.0 4 d .
C88 C 0.95716(15) 0.3777(3) 0.58685(17) 0.0279(8) Uani 1.0 4 d .
C89 C 0.92064(17) 0.3181(3) 0.56764(18) 0.0319(9) Uani 1.0 4 d .
C90 C 0.87347(17) 0.3259(3) 0.58097(19) 0.0325(9) Uani 1.0 4 d .
C91 C 0.86342(15) 0.3936(3) 0.61321(17) 0.0272(8) Uani 1.0 4 d .
C92 C 0.90032(14) 0.4567(2) 0.63376(15) 0.0227(7) Uani 1.0 4 d .
C93 C 0.94806(14) 0.4482(3) 0.62047(16) 0.0242(7) Uani 1.0 4 d .
C94 C 0.96364(15) 0.8935(3) 0.7205(2) 0.0316(8) Uani 1.0 4 d .
C95 C 0.1043(2) 1.6384(4) 0.2026(3) 0.0504(12) Uani 1.0 4 d .
H1 H 0.6226 1.0128 0.7155 0.0290 Uiso 1.0 4 calc R
H2A H 0.7242 1.0657 0.7221 0.0329 Uiso 1.0 4 calc R
H2B H 0.7100 0.9816 0.7523 0.0329 Uiso 1.0 4 calc R
H3A H 0.7276 0.9524 0.6556 0.0438 Uiso 1.0 4 calc R
H3B H 0.6697 0.9282 0.6517 0.0438 Uiso 1.0 4 calc R
H4A H 0.6722 1.0055 0.5615 0.0450 Uiso 1.0 4 calc R
H4B H 0.7001 1.0811 0.6047 0.0450 Uiso 1.0 4 calc R
H5A H 0.5982 1.0247 0.5973 0.0438 Uiso 1.0 4 calc R
H5B H 0.6110 1.1094 0.5666 0.0438 Uiso 1.0 4 calc R
H6 H 0.6521 1.1629 0.6667 0.0325 Uiso 1.0 4 calc R
H7A H 0.7016 1.1871 0.7663 0.0293 Uiso 1.0 4 calc R
H7B H 0.7270 1.1159 0.8153 0.0293 Uiso 1.0 4 calc R
H9 H 0.6187 1.2765 0.9273 0.0378 Uiso 1.0 4 calc R
H10 H 0.6902 1.3297 0.9951 0.0369 Uiso 1.0 4 calc R
H11 H 0.7841 1.3655 1.0171 0.0372 Uiso 1.0 4 calc R
H12 H 0.8599 1.3522 0.9903 0.0379 Uiso 1.0 4 calc R
H13 H 0.8635 1.2750 0.9024 0.0357 Uiso 1.0 4 calc R
H14 H 0.7912 1.2103 0.8407 0.0326 Uiso 1.0 4 calc R
H17A H 0.6733 1.0564 0.8684 0.0306 Uiso 1.0 4 calc R
H17B H 0.6591 0.9855 0.8162 0.0306 Uiso 1.0 4 calc R
H19 H 0.4952 1.1311 0.8351 0.0402 Uiso 1.0 4 calc R
H20 H 0.4775 1.0212 0.8921 0.0414 Uiso 1.0 4 calc R
H21 H 0.5045 0.8824 0.9441 0.0400 Uiso 1.0 4 calc R
H22 H 0.5615 0.7732 0.9652 0.0453 Uiso 1.0 4 calc R
H23 H 0.6341 0.7758 0.9283 0.0427 Uiso 1.0 4 calc R
H24 H 0.6518 0.8893 0.8743 0.0356 Uiso 1.0 4 calc R
H27A H 0.5428 1.0452 0.6592 0.0362 Uiso 1.0 4 calc R
H27B H 0.5231 1.1009 0.5977 0.0362 Uiso 1.0 4 calc R
H29 H 0.4588 1.2568 0.7597 0.0405 Uiso 1.0 4 calc R
H30 H 0.3796 1.1993 0.7238 0.0412 Uiso 1.0 4 calc R
H31 H 0.3225 1.0919 0.6555 0.0425 Uiso 1.0 4 calc R
H32 H 0.3134 0.9828 0.5858 0.0439 Uiso 1.0 4 calc R
H33 H 0.3823 0.9411 0.5477 0.0415 Uiso 1.0 4 calc R
H34 H 0.4597 1.0093 0.5791 0.0384 Uiso 1.0 4 calc R
H37A H 0.5333 1.2500 0.6174 0.0386 Uiso 1.0 4 calc R
H37B H 0.5783 1.2229 0.5880 0.0386 Uiso 1.0 4 calc R
H39 H 0.6515 1.3732 0.7977 0.0432 Uiso 1.0 4 calc R
H40 H 0.6703 1.4879 0.7464 0.0533 Uiso 1.0 4 calc R
H41 H 0.6659 1.5602 0.6447 0.0914 Uiso 1.0 4 calc R
H42 H 0.6422 1.5574 0.5366 0.1149 Uiso 1.0 4 calc R
H43 H 0.6042 1.4386 0.4826 0.0955 Uiso 1.0 4 calc R
H44 H 0.5843 1.3243 0.5354 0.0655 Uiso 1.0 4 calc R
H48 H 0.8298 0.6796 0.8286 0.0255 Uiso 1.0 4 calc R
H49 H 0.8658 0.5258 0.7915 0.0236 Uiso 1.0 4 calc R
H50A H 0.7610 0.5699 0.7765 0.0276 Uiso 1.0 4 calc R
H50B H 0.7799 0.4842 0.7537 0.0276 Uiso 1.0 4 calc R
H51A H 0.7586 0.4643 0.8491 0.0307 Uiso 1.0 4 calc R
H51B H 0.8178 0.4443 0.8583 0.0307 Uiso 1.0 4 calc R
H52A H 0.8088 0.5299 0.9414 0.0322 Uiso 1.0 4 calc R
H52B H 0.7795 0.5989 0.8926 0.0322 Uiso 1.0 4 calc R
H53A H 0.8841 0.5517 0.9107 0.0318 Uiso 1.0 4 calc R
H53B H 0.8659 0.6382 0.9332 0.0318 Uiso 1.0 4 calc R
H54A H 0.9398 0.5604 0.8497 0.0269 Uiso 1.0 4 calc R
H54B H 0.9584 0.6210 0.9086 0.0269 Uiso 1.0 4 calc R
H56 H 1.0310 0.7637 0.7496 0.0311 Uiso 1.0 4 calc R
H57 H 1.1094 0.7046 0.7904 0.0308 Uiso 1.0 4 calc R
H58 H 1.1627 0.5949 0.8598 0.0354 Uiso 1.0 4 calc R
H59 H 1.1680 0.4854 0.9282 0.0395 Uiso 1.0 4 calc R
H60 H 1.0959 0.4455 0.9615 0.0395 Uiso 1.0 4 calc R
H61 H 1.0201 0.5183 0.9278 0.0326 Uiso 1.0 4 calc R
H64A H 0.9502 0.7650 0.8856 0.0280 Uiso 1.0 4 calc R
H64B H 0.8996 0.7486 0.9069 0.0280 Uiso 1.0 4 calc R
H66 H 0.8298 0.8762 0.6919 0.0334 Uiso 1.0 4 calc R
H67 H 0.8261 1.0055 0.7335 0.0383 Uiso 1.0 4 calc R
H68 H 0.8550 1.1030 0.8256 0.0597 Uiso 1.0 4 calc R
H69 H 0.8959 1.1208 0.9308 0.0706 Uiso 1.0 4 calc R
H70 H 0.9305 1.0066 0.9937 0.0591 Uiso 1.0 4 calc R
H71 H 0.9253 0.8736 0.9519 0.0416 Uiso 1.0 4 calc R
H84A H 0.8149 0.5567 0.6352 0.0268 Uiso 1.0 4 calc R
H84B H 0.8276 0.4892 0.6899 0.0268 Uiso 1.0 4 calc R
H86 H 0.9977 0.6211 0.6855 0.0367 Uiso 1.0 4 calc R
H87 H 1.0166 0.5094 0.6322 0.0348 Uiso 1.0 4 calc R
H88 H 0.9890 0.3720 0.5776 0.0335 Uiso 1.0 4 calc R
H89 H 0.9272 0.2710 0.5452 0.0382 Uiso 1.0 4 calc R
H90 H 0.8483 0.2840 0.5675 0.0390 Uiso 1.0 4 calc R
H91 H 0.8313 0.3981 0.6218 0.0327 Uiso 1.0 4 calc R
H74A H 0.7843 0.6930 0.7325 0.0268 Uiso 1.0 4 calc R
H74B H 0.7599 0.6205 0.6842 0.0268 Uiso 1.0 4 calc R
H76 H 0.8720 0.7829 0.5767 0.0399 Uiso 1.0 4 calc R
H77 H 0.8009 0.8370 0.5077 0.0436 Uiso 1.0 4 calc R
H78 H 0.7066 0.8694 0.4814 0.0490 Uiso 1.0 4 calc R
H79 H 0.6298 0.8532 0.5045 0.0499 Uiso 1.0 4 calc R
H80 H 0.6242 0.7755 0.5916 0.0461 Uiso 1.0 4 calc R
H81 H 0.6960 0.7108 0.6550 0.0352 Uiso 1.0 4 calc R
H47A H 0.4946 1.3704 0.7374 0.0498 Uiso 1.0 4 calc R
H47B H 0.5487 1.4161 0.7510 0.0498 Uiso 1.0 4 calc R
H47C H 0.5121 1.4336 0.7949 0.0498 Uiso 1.0 4 calc R
H94A H 0.9918 0.8778 0.7565 0.0380 Uiso 1.0 4 calc R
H94B H 0.9374 0.9226 0.7350 0.0380 Uiso 1.0 4 calc R
H94C H 0.9764 0.9304 0.6931 0.0380 Uiso 1.0 4 calc R

loop_
_atom_site_aniso_label
_atom_site_aniso_U_11
_atom_site_aniso_U_22
_atom_site_aniso_U_33
_atom_site_aniso_U_12
_atom_site_aniso_U_13
_atom_site_aniso_U_23
Cd1 0.02445(15) 0.01906(13) 0.02354(14) 0.00133(9) 0.00675(10) 0.00073(8)
Cd2 0.02103(14) 0.01733(12) 0.01995(13) -0.00103(8) 0.00755(10) -0.00084(8)
Cl1 0.0452(7) 0.0691(8) 0.0471(7) -0.0186(6) 0.0301(6) -0.0133(6)
Cl2 0.0756(10) 0.0304(6) 0.1677(18) 0.0160(6) 0.0964(12) 0.0235(8)
Cl3 0.0339(6) 0.0443(6) 0.0461(6) -0.0024(5) 0.0225(5) 0.0029(5)
Cl4 0.0428(6) 0.0491(6) 0.0284(5) 0.0067(5) 0.0161(5) -0.0029(4)
O1 0.0372(16) 0.0283(14) 0.0310(14) 0.0062(12) 0.0108(12) -0.0007(11)
O2 0.0308(15) 0.0276(13) 0.0278(13) -0.0038(11) 0.0106(11) 0.0023(11)
O3 0.064(3) 0.090(4) 0.061(3) -0.003(3) 0.038(2) -0.013(3)
O4 0.156(7) 0.072(4) 0.278(10) -0.048(4) 0.163(7) -0.075(5)
O5 0.169(8) 0.245(10) 0.057(4) -0.055(7) 0.020(4) 0.052(5)
O6 0.050(3) 0.088(4) 0.175(6) -0.019(3) 0.066(4) -0.038(4)
O7 0.114(5) 0.069(4) 0.435(15) -0.037(4) 0.201(8) -0.061(6)
O8 0.165(6) 0.051(3) 0.147(5) 0.057(3) 0.124(5) 0.046(3)
O9 0.055(3) 0.050(3) 0.096(4) 0.0049(19) 0.021(3) 0.016(3)
O10 0.091(4) 0.050(3) 0.116(4) 0.028(2) 0.080(4) 0.025(3)
O11 0.049(3) 0.085(3) 0.050(3) 0.023(2) 0.0204(18) 0.017(2)
O12 0.038(2) 0.071(3) 0.110(4) 0.0134(19) 0.041(3) 0.034(3)
O13 0.119(5) 0.069(3) 0.093(4) -0.049(3) 0.067(4) -0.022(3)
O14 0.072(3) 0.075(3) 0.048(3) 0.010(3) 0.026(2) 0.0032(19)
O15 0.076(3) 0.088(3) 0.0353(19) 0.009(3) 0.0144(19) -0.0022(19)
O16 0.069(4) 0.138(5) 0.074(4) 0.056(4) 0.011(3) -0.011(3)
O17 0.072(3) 0.090(4) 0.073(3) 0.022(3) 0.024(3) -0.037(3)
O18 0.138(6) 0.116(5) 0.103(5) -0.064(5) 0.063(4) -0.006(4)
O19 0.069(3) 0.041(2) 0.102(4) 0.007(2) 0.002(3) 0.005(3)
O20 0.186(7) 0.065(3) 0.068(3) -0.053(4) 0.050(4) -0.001(3)
O21 0.052(3) 0.306(10) 0.183(6) 0.095(5) 0.073(4) 0.204(7)
O22 0.388(15) 0.153(7) 0.117(6) 0.163(9) 0.157(8) 0.073(5)
O23 0.190(8) 0.194(8) 0.090(4) -0.149(7) -0.018(5) 0.059(5)
N1 0.0256(16) 0.0200(14) 0.0216(14) -0.0010(11) 0.0072(12) 0.0006(11)
N2 0.0291(17) 0.0240(15) 0.0262(15) 0.0021(12) 0.0075(13) -0.0009(12)
N3 0.0266(17) 0.0276(15) 0.0253(15) 0.0026(13) 0.0087(13) -0.0022(12)
N4 0.0248(16) 0.0263(15) 0.0318(16) 0.0013(12) 0.0108(13) 0.0033(13)
N5 0.0273(17) 0.0286(16) 0.0330(17) 0.0032(13) 0.0037(14) -0.0019(13)
N6 0.0360(19) 0.0217(15) 0.0335(17) -0.0006(13) 0.0158(15) 0.0024(13)
N7 0.0202(15) 0.0196(14) 0.0231(14) -0.0020(11) 0.0056(12) -0.0005(11)
N8 0.0216(14) 0.0193(13) 0.0188(13) 0.0005(11) 0.0066(11) -0.0008(11)
N9 0.0188(15) 0.0239(15) 0.0236(15) -0.0015(11) 0.0038(12) 0.0020(11)
N10 0.0274(16) 0.0221(14) 0.0235(15) 0.0014(12) 0.0117(13) -0.0009(12)
N11 0.0319(18) 0.0264(15) 0.0221(15) -0.0042(13) 0.0067(13) -0.0005(12)
N12 0.0237(15) 0.0216(14) 0.0287(16) 0.0001(12) 0.0088(13) -0.0054(12)
C1 0.0268(18) 0.0242(17) 0.0211(16) 0.0026(14) 0.0060(14) -0.0004(13)
C2 0.031(2) 0.0259(18) 0.0265(18) 0.0044(15) 0.0099(15) -0.0038(14)
C3 0.046(3) 0.033(2) 0.031(2) 0.0098(18) 0.0119(18) -0.0069(16)
C4 0.045(3) 0.043(3) 0.0266(19) 0.0115(19) 0.0119(18) -0.0037(17)
C5 0.044(3) 0.040(3) 0.0245(19) 0.0089(19) 0.0074(17) -0.0056(16)
C6 0.030(2) 0.0268(18) 0.0260(18) 0.0056(15) 0.0093(15) -0.0002(14)
C7 0.0265(18) 0.0232(17) 0.0246(17) -0.0016(14) 0.0091(14) -0.0024(13)
C8 0.0283(19) 0.0209(16) 0.0227(17) 0.0014(13) 0.0086(15) 0.0011(13)
C9 0.032(2) 0.034(2) 0.032(2) 0.0052(16) 0.0140(17) -0.0040(16)
C10 0.037(3) 0.032(2) 0.0238(18) 0.0045(16) 0.0093(16) -0.0045(14)
C11 0.040(3) 0.0256(18) 0.0249(18) 0.0011(16) 0.0045(16) -0.0002(14)
C12 0.034(3) 0.0227(18) 0.033(2) -0.0009(15) 0.0012(16) 0.0040(15)
C13 0.027(2) 0.0251(18) 0.036(2) -0.0019(15) 0.0070(16) 0.0060(15)
C14 0.029(2) 0.0223(17) 0.0314(19) -0.0008(14) 0.0105(16) -0.0009(14)
C15 0.0271(19) 0.0197(16) 0.0232(17) 0.0016(13) 0.0045(14) 0.0023(13)
C16 0.032(2) 0.0204(17) 0.0235(17) 0.0037(14) 0.0051(15) 0.0037(13)
C17 0.0275(19) 0.0217(16) 0.0285(18) 0.0014(14) 0.0098(15) 0.0030(14)
C18 0.0232(17) 0.0225(16) 0.0231(17) -0.0005(13) 0.0052(14) -0.0008(13)
C19 0.0225(19) 0.035(2) 0.044(3) 0.0042(16) 0.0096(17) 0.0054(17)
C20 0.025(2) 0.036(2) 0.045(3) -0.0022(16) 0.0131(17) 0.0028(18)
C21 0.029(2) 0.036(2) 0.036(2) -0.0059(16) 0.0114(17) 0.0064(17)
C22 0.043(3) 0.035(3) 0.038(3) -0.0089(18) 0.0145(19) 0.0079(18)
C23 0.041(3) 0.0255(19) 0.043(3) 0.0023(17) 0.0170(19) 0.0077(17)
C24 0.036(2) 0.0258(18) 0.0287(19) 0.0032(16) 0.0104(16) 0.0038(15)
C25 0.0265(19) 0.0254(17) 0.0235(17) -0.0045(14) 0.0066(14) -0.0026(14)
C26 0.0258(19) 0.0282(18) 0.0312(19) -0.0054(15) 0.0073(15) -0.0001(15)
C27 0.032(2) 0.0291(19) 0.0270(18) 0.0014(16) 0.0032(16) -0.0045(15)
C28 0.0285(19) 0.0255(17) 0.0274(18) 0.0022(15) 0.0036(15) 0.0020(14)
C29 0.031(3) 0.031(2) 0.037(3) 0.0052(16) 0.0054(17) -0.0047(16)
C30 0.027(2) 0.034(2) 0.039(3) 0.0050(16) 0.0042(17) 0.0007(17)
C31 0.030(2) 0.031(2) 0.041(3) 0.0021(16) 0.0021(17) 0.0073(17)
C32 0.031(3) 0.029(2) 0.041(3) -0.0038(16) -0.0036(18) 0.0057(17)
C33 0.037(3) 0.0265(19) 0.034(2) -0.0020(16) -0.0013(17) 0.0028(16)
C34 0.035(3) 0.0260(18) 0.031(2) 0.0009(16) 0.0011(16) 0.0027(15)
C35 0.031(2) 0.0236(18) 0.0292(19) 0.0030(15) 0.0011(16) 0.0053(14)
C36 0.030(2) 0.0242(18) 0.034(2) 0.0020(15) 0.0005(16) 0.0065(15)
C37 0.036(3) 0.031(2) 0.0295(19) 0.0089(17) 0.0092(17) 0.0057(16)
C38 0.028(2) 0.0276(18) 0.033(2) 0.0080(15) 0.0126(16) 0.0096(15)
C39 0.038(3) 0.0260(19) 0.047(3) -0.0038(17) 0.0164(19) -0.0041(17)
C40 0.032(3) 0.030(3) 0.072(4) -0.0058(17) 0.017(3) 0.009(2)
C41 0.054(4) 0.059(4) 0.108(6) -0.016(3) 0.010(4) 0.047(4)
C42 0.067(5) 0.104(6) 0.110(6) -0.019(4) 0.012(4) 0.078(5)
C43 0.058(4) 0.107(6) 0.068(4) -0.015(4) 0.007(3) 0.056(4)
C44 0.031(3) 0.077(4) 0.055(3) 0.004(3) 0.011(3) 0.035(3)
C45 0.025(2) 0.044(3) 0.048(3) 0.0050(17) 0.0122(18) 0.025(2)
C46 0.030(3) 0.040(3) 0.073(4) -0.0021(19) 0.014(3) 0.027(3)
C47 0.050(3) 0.032(2) 0.044(3) 0.0130(19) 0.016(2) 0.0017(18)
C48 0.0209(17) 0.0209(16) 0.0221(16) -0.0015(13) 0.0064(13) 0.0003(13)
C49 0.0197(16) 0.0183(15) 0.0209(16) 0.0010(12) 0.0053(13) 0.0022(12)
C50 0.0232(17) 0.0221(16) 0.0256(17) -0.0033(13) 0.0099(14) 0.0005(13)
C51 0.0271(19) 0.0231(17) 0.0284(18) -0.0047(14) 0.0106(15) 0.0033(14)
C52 0.0281(19) 0.0302(18) 0.0252(17) -0.0029(15) 0.0123(15) 0.0036(14)
C53 0.031(2) 0.0282(18) 0.0218(17) -0.0049(15) 0.0098(15) 0.0028(14)
C54 0.0210(17) 0.0222(16) 0.0223(16) -0.0011(13) 0.0027(13) 0.0039(13)
C55 0.0252(18) 0.0197(16) 0.0238(17) -0.0040(13) 0.0049(14) -0.0021(13)
C56 0.0234(18) 0.0255(17) 0.0290(18) -0.0024(14) 0.0075(15) 0.0033(14)
C57 0.0198(17) 0.0290(18) 0.0280(18) -0.0024(14) 0.0059(14) -0.0002(14)
C58 0.0232(19) 0.0285(18) 0.033(2) -0.0008(15) 0.0008(15) -0.0063(15)
C59 0.028(2) 0.032(2) 0.033(2) 0.0044(16) -0.0009(16) -0.0031(16)
C60 0.038(3) 0.0265(19) 0.0280(19) 0.0029(16) -0.0006(17) 0.0028(15)
C61 0.0290(19) 0.0243(17) 0.0264(18) -0.0013(14) 0.0047(15) 0.0014(14)
C62 0.0226(17) 0.0197(16) 0.0233(16) -0.0018(13) 0.0033(14) -0.0016(13)
C63 0.0234(18) 0.0216(16) 0.0260(17) -0.0007(13) 0.0030(14) -0.0038(13)
C64 0.0264(18) 0.0225(16) 0.0207(16) -0.0026(14) 0.0056(14) -0.0026(13)
C65 0.0212(17) 0.0210(16) 0.0238(16) -0.0018(13) 0.0102(14) -0.0043(13)
C66 0.029(2) 0.0279(18) 0.0269(18) 0.0026(15) 0.0087(15) 0.0004(14)
C67 0.036(3) 0.0256(19) 0.035(2) 0.0090(16) 0.0105(17) 0.0018(15)
C68 0.060(4) 0.029(3) 0.053(3) 0.017(2) 0.003(3) -0.010(2)
C69 0.073(4) 0.035(3) 0.060(4) 0.016(3) 0.003(3) -0.020(3)
C70 0.058(3) 0.043(3) 0.041(3) 0.009(3) 0.004(3) -0.020(2)
C71 0.036(3) 0.034(2) 0.033(2) 0.0036(17) 0.0076(17) -0.0098(16)
C72 0.0219(18) 0.0261(18) 0.0332(19) 0.0010(14) 0.0108(15) -0.0062(15)
C73 0.033(2) 0.0280(19) 0.037(2) 0.0060(16) 0.0106(17) -0.0055(16)
C74 0.0214(17) 0.0216(16) 0.0243(17) 0.0028(13) 0.0071(14) 0.0026(13)
C75 0.0271(19) 0.0207(16) 0.0198(16) -0.0003(13) 0.0049(14) -0.0012(13)
C76 0.039(3) 0.037(2) 0.0240(18) -0.0080(18) 0.0097(17) 0.0035(16)
C77 0.055(3) 0.031(2) 0.0205(18) -0.0062(18) 0.0051(18) 0.0051(15)
C78 0.054(3) 0.027(2) 0.031(2) 0.0013(19) -0.0073(19) 0.0029(16)
C79 0.047(3) 0.026(2) 0.038(3) 0.0063(18) -0.012(2) -0.0029(17)
C80 0.034(3) 0.0275(19) 0.046(3) 0.0070(17) -0.0026(19) -0.0076(18)
C81 0.029(2) 0.0224(17) 0.033(2) 0.0036(15) 0.0013(16) -0.0018(15)
C82 0.030(2) 0.0200(16) 0.0259(18) 0.0012(14) 0.0007(15) -0.0034(13)
C83 0.041(3) 0.0239(18) 0.0230(18) -0.0013(16) -0.0010(16) -0.0002(14)
C84 0.0245(18) 0.0220(16) 0.0219(16) -0.0033(13) 0.0087(14) -0.0040(13)
C85 0.0249(18) 0.0193(15) 0.0190(15) -0.0002(13) 0.0059(13) 0.0001(12)
C86 0.0253(19) 0.0269(18) 0.041(3) -0.0035(15) 0.0111(17) -0.0081(16)
C87 0.0236(18) 0.0274(18) 0.038(2) 0.0022(15) 0.0115(16) -0.0050(15)
C88 0.031(2) 0.0240(18) 0.0304(19) 0.0076(15) 0.0107(16) 0.0012(14)
C89 0.045(3) 0.0230(17) 0.031(2) 0.0015(16) 0.0147(18) -0.0053(15)
C90 0.044(3) 0.0255(19) 0.032(2) -0.0107(17) 0.0173(18) -0.0096(15)
C91 0.031(2) 0.0283(18) 0.0259(18) -0.0057(15) 0.0132(15) -0.0044(14)
C92 0.0302(19) 0.0196(16) 0.0186(16) 0.0018(14) 0.0070(14) 0.0009(12)
C93 0.0280(19) 0.0230(17) 0.0215(16) 0.0038(14) 0.0064(14) 0.0020(13)
C94 0.030(2) 0.0242(18) 0.042(3) -0.0045(15) 0.0113(17) 0.0020(16)
C95 0.053(3) 0.052(3) 0.045(3) 0.016(3) 0.012(3) -0.003(3)

loop_
_atom_type_symbol
_atom_type_description
_atom_type_scat_dispersion_real
_atom_type_scat_dispersion_imag
_atom_type_scat_source
C C 0.0033 0.0016
;
International Tables for Crystallography
(1992, Vol. C, Tables 4.2.6.8 and 6.1.1.4)
;
H H 0.0000 0.0000
;
International Tables for Crystallography
(1992, Vol. C, Table 6.1.1.4)
;
Cd Cd -0.8075 1.2024
;
International Tables for Crystallography
(1992, Vol. C, Tables 4.2.6.8 and 6.1.1.4)
;
Cl Cl 0.1484 0.1585
;
International Tables for Crystallography
(1992, Vol. C, Tables 4.2.6.8 and 6.1.1.4)
;
N N 0.0061 0.0033
;
International Tables for Crystallography
(1992, Vol. C, Tables 4.2.6.8 and 6.1.1.4)
;
O O 0.0106 0.0060
;
International Tables for Crystallography
(1992, Vol. C, Tables 4.2.6.8 and 6.1.1.4)
;

loop_
_geom_angle_atom_site_label_1
_geom_angle_atom_site_label_2
_geom_angle_atom_site_label_3
_geom_angle
_geom_angle_publ_flag
O1 Cd1 N1 150.46(9) yes
O1 Cd1 N2 131.04(10) yes
O1 Cd1 N3 82.31(10) yes
O1 Cd1 N4 105.08(12) yes
O1 Cd1 N5 81.43(11) yes
O1 Cd1 N6 79.64(12) yes
N1 Cd1 N2 73.77(10) yes
N1 Cd1 N3 68.21(10) yes
N1 Cd1 N4 74.22(12) yes
N1 Cd1 N5 127.09(11) yes
N1 Cd1 N6 98.02(12) yes
N2 Cd1 N3 134.51(12) yes
N2 Cd1 N4 109.48(11) yes
N2 Cd1 N5 68.91(12) yes
N2 Cd1 N6 71.26(12) yes
N3 Cd1 N4 83.47(11) yes
N3 Cd1 N5 156.33(13) yes
N3 Cd1 N6 90.01(11) yes
N4 Cd1 N5 84.29(12) yes
N4 Cd1 N6 171.29(11) yes
N5 Cd1 N6 103.80(12) yes
O2 Cd2 N7 131.72(9) yes
O2 Cd2 N8 149.69(9) yes
O2 Cd2 N9 80.86(10) yes
O2 Cd2 N10 81.27(11) yes
O2 Cd2 N11 81.23(10) yes
O2 Cd2 N12 104.90(11) yes
N7 Cd2 N8 74.65(10) yes
N7 Cd2 N9 68.54(11) yes
N7 Cd2 N10 71.36(11) yes
N7 Cd2 N11 133.71(12) yes
N7 Cd2 N12 108.24(11) yes
N8 Cd2 N9 128.11(10) yes
N8 Cd2 N10 97.56(11) yes
N8 Cd2 N11 68.48(11) yes
N8 Cd2 N12 73.43(11) yes
N9 Cd2 N10 103.65(10) yes
N9 Cd2 N11 157.74(13) yes
N9 Cd2 N12 84.66(10) yes
N10 Cd2 N11 86.54(11) yes
N10 Cd2 N12 170.50(11) yes
N11 Cd2 N12 87.29(11) yes
O3 Cl1 O4 109.1(5) yes
O3 Cl1 O5 107.9(4) yes
O3 Cl1 O6 113.9(4) yes
O4 Cl1 O5 108.9(5) yes
O4 Cl1 O6 112.3(5) yes
O5 Cl1 O6 104.5(5) yes
O7 Cl2 O8 111.7(4) yes
O7 Cl2 O9 111.1(6) yes
O7 Cl2 O10 108.6(5) yes
O8 Cl2 O9 109.4(4) yes
O8 Cl2 O10 107.4(3) yes
O9 Cl2 O10 108.5(3) yes
O11 Cl3 O12 108.7(3) yes
O11 Cl3 O13 111.2(3) yes
O11 Cl3 O14 109.2(3) yes
O12 Cl3 O13 108.2(4) yes
O12 Cl3 O14 110.9(3) yes
O13 Cl3 O14 108.7(4) yes
O15 Cl4 O16 107.2(3) yes
O15 Cl4 O17 111.3(3) yes
O15 Cl4 O18 110.9(3) yes
O16 Cl4 O17 107.8(3) yes
O16 Cl4 O18 111.3(4) yes
O17 Cl4 O18 108.4(4) yes
Cd1 O1 C47 122.6(3) yes
Cd2 O2 C94 124.3(3) yes
Cd1 N1 C1 112.20(19) yes
Cd1 N1 C7 103.6(2) yes
Cd1 N1 C17 109.1(3) yes
C1 N1 C7 111.6(3) yes
C1 N1 C17 110.3(3) yes
C7 N1 C17 109.8(3) yes
Cd1 N2 C6 110.5(2) yes
Cd1 N2 C27 108.3(3) yes
Cd1 N2 C37 105.8(3) yes
C6 N2 C27 112.9(3) yes
C6 N2 C37 109.6(4) yes
C27 N2 C37 109.6(3) yes
Cd1 N3 C8 110.3(3) yes
Cd1 N3 C9 128.0(3) yes
C8 N3 C9 118.5(3) yes
Cd1 N4 C18 117.3(3) yes
Cd1 N4 C19 123.1(3) yes
C18 N4 C19 119.5(4) yes
Cd1 N5 C28 114.1(3) yes
Cd1 N5 C29 123.6(3) yes
C28 N5 C29 118.3(4) yes
Cd1 N6 C38 117.2(3) yes
Cd1 N6 C39 122.6(3) yes
C38 N6 C39 119.8(4) yes
Cd2 N7 C48 109.28(19) yes
Cd2 N7 C54 108.0(3) yes
Cd2 N7 C64 105.8(2) yes
C48 N7 C54 112.5(3) yes
C48 N7 C64 111.1(3) yes
C54 N7 C64 109.8(3) yes
Cd2 N8 C49 110.27(18) yes
Cd2 N8 C74 104.2(2) yes
Cd2 N8 C84 109.2(3) yes
C49 N8 C74 112.1(3) yes
C49 N8 C84 110.4(3) yes
C74 N8 C84 110.5(3) yes
Cd2 N9 C55 111.5(3) yes
Cd2 N9 C56 124.2(3) yes
C55 N9 C56 118.7(4) yes
Cd2 N10 C65 113.7(3) yes
Cd2 N10 C66 123.3(3) yes
C65 N10 C66 119.2(4) yes
Cd2 N11 C75 110.2(3) yes
Cd2 N11 C76 126.6(3) yes
C75 N11 C76 119.1(4) yes
Cd2 N12 C85 117.7(3) yes
Cd2 N12 C86 122.4(3) yes
C85 N12 C86 119.6(4) yes
N1 C1 C2 113.1(3) yes
N1 C1 C6 112.0(3) yes
C2 C1 C6 110.7(4) yes
C1 C2 C3 112.1(3) yes
C2 C3 C4 109.5(4) yes
C3 C4 C5 109.5(4) yes
C4 C5 C6 111.2(3) yes
N2 C6 C1 111.9(4) yes
N2 C6 C5 113.8(3) yes
C1 C6 C5 110.3(4) yes
N1 C7 C8 112.9(4) yes
N3 C8 C7 117.6(3) yes
N3 C8 C15 122.5(4) yes
C7 C8 C15 119.9(4) yes
N3 C9 C10 123.3(5) yes
C9 C10 C16 119.7(4) yes
C12 C11 C16 120.3(4) yes
C11 C12 C13 120.6(4) yes
C12 C13 C14 120.8(5) yes
C13 C14 C15 120.0(4) yes
C8 C15 C14 123.1(4) yes
C8 C15 C16 117.9(4) yes
C14 C15 C16 119.0(4) yes
C10 C16 C11 123.1(4) yes
C10 C16 C15 117.7(4) yes
C11 C16 C15 119.3(4) yes
N1 C17 C18 115.3(3) yes
N4 C18 C17 119.2(4) yes
N4 C18 C25 122.2(4) yes
C17 C18 C25 118.2(3) yes
N4 C19 C20 122.9(4) yes
C19 C20 C26 119.2(5) yes
C22 C21 C26 120.8(5) yes
C21 C22 C23 120.0(5) yes
C22 C23 C24 121.2(4) yes
C23 C24 C25 120.0(5) yes
C18 C25 C24 123.3(4) yes
C18 C25 C26 117.7(4) yes
C24 C25 C26 119.0(4) yes
C20 C26 C21 122.6(5) yes
C20 C26 C25 118.3(4) yes
C21 C26 C25 119.0(4) yes
N2 C27 C28 112.8(4) yes
N5 C28 C27 118.3(4) yes
N5 C28 C35 123.0(4) yes
C27 C28 C35 118.7(4) yes
N5 C29 C30 123.5(4) yes
C29 C30 C36 119.3(5) yes
C32 C31 C36 120.1(5) yes
C31 C32 C33 120.5(4) yes
C32 C33 C34 120.7(4) yes
C33 C34 C35 120.0(5) yes
C28 C35 C34 123.0(4) yes
C28 C35 C36 117.7(4) yes
C34 C35 C36 119.2(4) yes
C30 C36 C31 122.4(5) yes
C30 C36 C35 118.1(4) yes
C31 C36 C35 119.5(4) yes
N2 C37 C38 113.3(3) yes
N6 C38 C37 117.3(4) yes
N6 C38 C45 122.8(4) yes
C37 C38 C45 119.8(4) yes
N6 C39 C40 122.1(5) yes
C39 C40 C46 119.6(5) yes
C42 C41 C46 120.2(6) yes
C41 C42 C43 120.5(8) yes
C42 C43 C44 121.5(7) yes
C43 C44 C45 118.6(6) yes
C38 C45 C44 122.7(5) yes
C38 C45 C46 116.6(5) yes
C44 C45 C46 120.7(5) yes
C40 C46 C41 122.4(5) yes
C40 C46 C45 119.1(5) yes
C41 C46 C45 118.5(6) yes
N7 C48 C49 111.2(3) yes
N7 C48 C53 112.8(3) yes
C49 C48 C53 110.6(3) yes
N8 C49 C48 111.5(3) yes
N8 C49 C50 112.5(3) yes
C48 C49 C50 110.8(3) yes
C49 C50 C51 112.5(3) yes
C50 C51 C52 109.7(3) yes
C51 C52 C53 109.9(4) yes
C48 C53 C52 112.3(3) yes
N7 C54 C55 113.2(3) yes
N9 C55 C54 118.5(3) yes
N9 C55 C62 122.2(4) yes
C54 C55 C62 119.2(3) yes
N9 C56 C57 123.7(4) yes
C56 C57 C63 119.2(4) yes
C59 C58 C63 120.2(4) yes
C58 C59 C60 120.4(4) yes
C59 C60 C61 120.5(4) yes
C60 C61 C62 120.4(4) yes
C55 C62 C61 123.2(4) yes
C55 C62 C63 118.2(4) yes
C61 C62 C63 118.5(4) yes
C57 C63 C58 122.2(4) yes
C57 C63 C62 117.8(4) yes
C58 C63 C62 120.0(4) yes
N7 C64 C65 114.5(3) yes
N10 C65 C64 118.6(3) yes
N10 C65 C72 122.1(3) yes
C64 C65 C72 119.2(3) yes
N10 C66 C67 122.7(4) yes
C66 C67 C73 119.7(4) yes
C69 C68 C73 119.6(5) yes
C68 C69 C70 120.8(5) yes
C69 C70 C71 120.9(5) yes
C70 C71 C72 119.8(4) yes
C65 C72 C71 122.6(4) yes
C65 C72 C73 117.9(4) yes
C71 C72 C73 119.4(4) yes
C67 C73 C68 122.3(4) yes
C67 C73 C72 118.2(4) yes
C68 C73 C72 119.5(4) yes
N8 C74 C75 112.5(4) yes
N11 C75 C74 118.3(3) yes
N11 C75 C82 122.5(4) yes
C74 C75 C82 119.1(4) yes
N11 C76 C77 122.6(5) yes
C76 C77 C83 120.0(4) yes
C79 C78 C83 120.2(5) yes
C78 C79 C80 121.1(4) yes
C79 C80 C81 120.3(5) yes
C80 C81 C82 120.0(4) yes
C75 C82 C81 123.0(4) yes
C75 C82 C83 117.6(4) yes
C81 C82 C83 119.4(4) yes
C77 C83 C78 122.9(4) yes
C77 C83 C82 118.0(4) yes
C78 C83 C82 119.1(5) yes
N8 C84 C85 115.3(3) yes
N12 C85 C84 119.6(4) yes
N12 C85 C92 121.7(4) yes
C84 C85 C92 118.6(3) yes
N12 C86 C87 122.9(4) yes
C86 C87 C93 119.6(4) yes
C89 C88 C93 120.6(4) yes
C88 C89 C90 120.3(4) yes
C89 C90 C91 120.6(4) yes
C90 C91 C92 120.7(4) yes
C85 C92 C91 123.2(4) yes
C85 C92 C93 118.3(4) yes
C91 C92 C93 118.5(4) yes
C87 C93 C88 122.8(4) yes
C87 C93 C92 117.8(4) yes
C88 C93 C92 119.4(4) yes
N1 C1 H1 106.867 no
C2 C1 H1 106.855 no
C6 C1 H1 106.872 no
C1 C2 H2A 109.190 no
C1 C2 H2B 109.180 no
C3 C2 H2A 109.191 no
C3 C2 H2B 109.180 no
H2A C2 H2B 107.891 no
C2 C3 H3A 109.763 no
C2 C3 H3B 109.772 no
C4 C3 H3A 109.758 no
C4 C3 H3B 109.761 no
H3A C3 H3B 108.232 no
C3 C4 H4A 109.764 no
C3 C4 H4B 109.771 no
C5 C4 H4A 109.771 no
C5 C4 H4B 109.771 no
H4A C4 H4B 108.226 no
C4 C5 H5A 109.398 no
C4 C5 H5B 109.389 no
C6 C5 H5A 109.390 no
C6 C5 H5B 109.389 no
H5A C5 H5B 108.015 no
N2 C6 H6 106.795 no
C1 C6 H6 106.789 no
C5 C6 H6 106.797 no
N1 C7 H7A 109.011 no
N1 C7 H7B 109.008 no
C8 C7 H7A 109.009 no
C8 C7 H7B 109.010 no
H7A C7 H7B 107.783 no
N3 C9 H9 118.365 no
C10 C9 H9 118.362 no
C9 C10 H10 120.119 no
C16 C10 H10 120.142 no
C12 C11 H11 119.837 no
C16 C11 H11 119.858 no
C11 C12 H12 119.721 no
C13 C12 H12 119.728 no
C12 C13 H13 119.578 no
C14 C13 H13 119.589 no
C13 C14 H14 119.989 no
C15 C14 H14 120.004 no
N1 C17 H17A 108.452 no
N1 C17 H17B 108.459 no
C18 C17 H17A 108.471 no
C18 C17 H17B 108.464 no
H17A C17 H17B 107.484 no
N4 C19 H19 118.540 no
C20 C19 H19 118.560 no
C19 C20 H20 120.373 no
C26 C20 H20 120.384 no
C22 C21 H21 119.617 no
C26 C21 H21 119.625 no
C21 C22 H22 120.021 no
C23 C22 H22 120.023 no
C22 C23 H23 119.379 no
C24 C23 H23 119.383 no
C23 C24 H24 119.994 no
C25 C24 H24 120.003 no
N2 C27 H27A 109.031 no
N2 C27 H27B 109.039 no
C28 C27 H27A 109.016 no
C28 C27 H27B 109.028 no
H27A C27 H27B 107.803 no
N5 C29 H29 118.238 no
C30 C29 H29 118.227 no
C29 C30 H30 120.361 no
C36 C30 H30 120.348 no
C32 C31 H31 119.974 no
C36 C31 H31 119.973 no
C31 C32 H32 119.741 no
C33 C32 H32 119.738 no
C32 C33 H33 119.677 no
C34 C33 H33 119.665 no
C33 C34 H34 119.977 no
C35 C34 H34 119.981 no
N2 C37 H37A 108.930 no
N2 C37 H37B 108.929 no
C38 C37 H37A 108.924 no
C38 C37 H37B 108.922 no
H37A C37 H37B 107.741 no
N6 C39 H39 118.960 no
C40 C39 H39 118.962 no
C39 C40 H40 120.209 no
C46 C40 H40 120.211 no
C42 C41 H41 119.895 no
C46 C41 H41 119.885 no
C41 C42 H42 119.728 no
C43 C42 H42 119.732 no
C42 C43 H43 119.238 no
C44 C43 H43 119.269 no
C43 C44 H44 120.704 no
C45 C44 H44 120.726 no
O1 C47 H47A 109.461 no
O1 C47 H47B 109.483 no
O1 C47 H47C 109.482 no
H47A C47 H47B 109.453 no
H47A C47 H47C 109.472 no
H47B C47 H47C 109.476 no
N7 C48 H48 107.338 no
C49 C48 H48 107.330 no
C53 C48 H48 107.317 no
N8 C49 H49 107.297 no
C48 C49 H49 107.284 no
C50 C49 H49 107.276 no
C49 C50 H50A 109.093 no
C49 C50 H50B 109.105 no
C51 C50 H50A 109.082 no
C51 C50 H50B 109.085 no
H50A C50 H50B 107.830 no
C50 C51 H51A 109.714 no
C50 C51 H51B 109.720 no
C52 C51 H51A 109.710 no
C52 C51 H51B 109.721 no
H51A C51 H51B 108.206 no
C51 C52 H52A 109.680 no
C51 C52 H52B 109.681 no
C53 C52 H52A 109.685 no
C53 C52 H52B 109.686 no
H52A C52 H52B 108.187 no
C48 C53 H53A 109.153 no
C48 C53 H53B 109.148 no
C52 C53 H53A 109.164 no
C52 C53 H53B 109.157 no
H53A C53 H53B 107.861 no
N7 C54 H54A 108.930 no
N7 C54 H54B 108.940 no
C55 C54 H54A 108.951 no
C55 C54 H54B 108.938 no
H54A C54 H54B 107.761 no
N9 C56 H56 118.159 no
C57 C56 H56 118.163 no
C56 C57 H57 120.387 no
C63 C57 H57 120.386 no
C59 C58 H58 119.900 no
C63 C58 H58 119.900 no
C58 C59 H59 119.819 no
C60 C59 H59 119.802 no
C59 C60 H60 119.791 no
C61 C60 H60 119.759 no
C60 C61 H61 119.821 no
C62 C61 H61 119.825 no
N7 C64 H64A 108.624 no
N7 C64 H64B 108.637 no
C65 C64 H64A 108.638 no
C65 C64 H64B 108.640 no
H64A C64 H64B 107.571 no
N10 C66 H66 118.658 no
C67 C66 H66 118.661 no
C66 C67 H67 120.153 no
C73 C67 H67 120.141 no
C69 C68 H68 120.192 no
C73 C68 H68 120.194 no
C68 C69 H69 119.577 no
C70 C69 H69 119.588 no
C69 C70 H70 119.578 no
C71 C70 H70 119.567 no
C70 C71 H71 120.108 no
C72 C71 H71 120.104 no
N8 C74 H74A 109.106 no
N8 C74 H74B 109.104 no
C75 C74 H74A 109.086 no
C75 C74 H74B 109.083 no
H74A C74 H74B 107.829 no
N11 C76 H76 118.703 no
C77 C76 H76 118.697 no
C76 C77 H77 120.003 no
C83 C77 H77 119.990 no
C79 C78 H78 119.904 no
C83 C78 H78 119.907 no
C78 C79 H79 119.477 no
C80 C79 H79 119.467 no
C79 C80 H80 119.827 no
C81 C80 H80 119.827 no
C80 C81 H81 120.023 no
C82 C81 H81 119.992 no
N8 C84 H84A 108.453 no
N8 C84 H84B 108.453 no
C85 C84 H84A 108.461 no
C85 C84 H84B 108.459 no
H84A C84 H84B 107.502 no
N12 C86 H86 118.550 no
C87 C86 H86 118.533 no
C86 C87 H87 120.182 no
C93 C87 H87 120.187 no
C89 C88 H88 119.717 no
C93 C88 H88 119.720 no
C88 C89 H89 119.886 no
C90 C89 H89 119.861 no
C89 C90 H90 119.725 no
C91 C90 H90 119.700 no
C90 C91 H91 119.632 no
C92 C91 H91 119.647 no
O2 C94 H94A 109.473 no
O2 C94 H94B 109.484 no
O2 C94 H94C 109.468 no
H94A C94 H94B 109.466 no
H94A C94 H94C 109.463 no
H94B C94 H94C 109.473 no

loop_
_geom_bond_atom_site_label_1
_geom_bond_atom_site_label_2
_geom_bond_distance
_geom_bond_publ_flag
Cd1 O1 2.434(3) yes
Cd1 N1 2.417(3) yes
Cd1 N2 2.428(4) yes
Cd1 N3 2.447(3) yes
Cd1 N4 2.319(4) yes
Cd1 N5 2.411(4) yes
Cd1 N6 2.330(4) yes
Cd2 O2 2.407(3) yes
Cd2 N7 2.417(3) yes
Cd2 N8 2.419(3) yes
Cd2 N9 2.449(3) yes
Cd2 N10 2.339(4) yes
Cd2 N11 2.432(3) yes
Cd2 N12 2.314(4) yes
Cl1 O3 1.381(5) yes
Cl1 O4 1.369(6) yes
Cl1 O5 1.438(7) yes
Cl1 O6 1.401(5) yes
Cl2 O7 1.412(8) yes
Cl2 O8 1.439(6) yes
Cl2 O9 1.448(6) yes
Cl2 O10 1.430(5) yes
Cl3 O11 1.441(5) yes
Cl3 O12 1.420(5) yes
Cl3 O13 1.415(5) yes
Cl3 O14 1.423(5) yes
Cl4 O15 1.418(4) yes
Cl4 O16 1.436(6) yes
Cl4 O17 1.406(5) yes
Cl4 O18 1.412(8) yes
O1 C47 1.433(5) yes
O2 C94 1.448(5) yes
O19 C95 1.387(7) yes
N1 C1 1.502(5) yes
N1 C7 1.486(5) yes
N1 C17 1.482(5) yes
N2 C6 1.493(6) yes
N2 C27 1.477(5) yes
N2 C37 1.474(5) yes
N3 C8 1.320(6) yes
N3 C9 1.374(6) yes
N4 C18 1.316(5) yes
N4 C19 1.370(6) yes
N5 C28 1.324(5) yes
N5 C29 1.372(7) yes
N6 C38 1.320(6) yes
N6 C39 1.369(5) yes
N7 C48 1.499(5) yes
N7 C54 1.475(5) yes
N7 C64 1.476(5) yes
N8 C49 1.500(5) yes
N8 C74 1.469(5) yes
N8 C84 1.481(5) yes
N9 C55 1.323(5) yes
N9 C56 1.370(6) yes
N10 C65 1.316(5) yes
N10 C66 1.382(5) yes
N11 C75 1.320(6) yes
N11 C76 1.368(6) yes
N12 C85 1.317(5) yes
N12 C86 1.371(6) yes
C1 C2 1.534(6) yes
C1 C6 1.531(5) yes
C2 C3 1.525(6) yes
C3 C4 1.522(6) yes
C4 C5 1.535(7) yes
C5 C6 1.538(6) yes
C7 C8 1.510(6) yes
C8 C15 1.429(5) yes
C9 C10 1.352(6) yes
C10 C16 1.414(7) yes
C11 C12 1.371(7) yes
C11 C16 1.410(6) yes
C12 C13 1.400(6) yes
C13 C14 1.372(5) yes
C14 C15 1.417(6) yes
C15 C16 1.423(6) yes
C17 C18 1.533(6) yes
C18 C25 1.436(6) yes
C19 C20 1.364(7) yes
C20 C26 1.417(6) yes
C21 C22 1.358(7) yes
C21 C26 1.413(6) yes
C22 C23 1.402(8) yes
C23 C24 1.365(6) yes
C24 C25 1.410(6) yes
C25 C26 1.419(6) yes
C27 C28 1.518(7) yes
C28 C35 1.424(6) yes
C29 C30 1.354(6) yes
C30 C36 1.420(6) yes
C31 C32 1.362(6) yes
C31 C36 1.418(6) yes
C32 C33 1.420(7) yes
C33 C34 1.364(6) yes
C34 C35 1.420(6) yes
C35 C36 1.416(7) yes
C37 C38 1.514(6) yes
C38 C45 1.428(7) yes
C39 C40 1.358(7) yes
C40 C46 1.411(8) yes
C41 C42 1.370(12) yes
C41 C46 1.416(9) yes
C42 C43 1.403(11) yes
C43 C44 1.372(10) yes
C44 C45 1.415(7) yes
C45 C46 1.419(7) yes
C48 C49 1.534(5) yes
C48 C53 1.546(6) yes
C49 C50 1.544(6) yes
C50 C51 1.523(6) yes
C51 C52 1.522(5) yes
C52 C53 1.524(6) yes
C54 C55 1.515(6) yes
C55 C62 1.431(5) yes
C56 C57 1.357(5) yes
C57 C63 1.419(6) yes
C58 C59 1.359(6) yes
C58 C63 1.416(6) yes
C59 C60 1.428(7) yes
C60 C61 1.368(6) yes
C61 C62 1.422(5) yes
C62 C63 1.420(6) yes
C64 C65 1.516(5) yes
C65 C72 1.434(6) yes
C66 C67 1.354(6) yes
C67 C73 1.411(6) yes
C68 C69 1.374(8) yes
C68 C73 1.421(7) yes
C69 C70 1.403(7) yes
C70 C71 1.372(7) yes
C71 C72 1.419(6) yes
C72 C73 1.416(6) yes
C74 C75 1.512(6) yes
C75 C82 1.427(5) yes
C76 C77 1.357(6) yes
C77 C83 1.408(8) yes
C78 C79 1.362(8) yes
C78 C83 1.419(6) yes
C79 C80 1.406(7) yes
C80 C81 1.375(6) yes
C81 C82 1.418(7) yes
C82 C83 1.418(6) yes
C84 C85 1.518(6) yes
C85 C92 1.431(5) yes
C86 C87 1.354(6) yes
C87 C93 1.416(5) yes
C88 C89 1.363(6) yes
C88 C93 1.415(6) yes
C89 C90 1.403(7) yes
C90 C91 1.370(6) yes
C91 C92 1.412(5) yes
C92 C93 1.418(6) yes
C1 H1 1.000 no
C2 H2A 0.990 no
C2 H2B 0.990 no
C3 H3A 0.990 no
C3 H3B 0.990 no
C4 H4A 0.990 no
C4 H4B 0.990 no
C5 H5A 0.990 no
C5 H5B 0.990 no
C6 H6 1.000 no
C7 H7A 0.990 no
C7 H7B 0.990 no
C9 H9 0.950 no
C10 H10 0.950 no
C11 H11 0.950 no
C12 H12 0.950 no
C13 H13 0.950 no
C14 H14 0.950 no
C17 H17A 0.990 no
C17 H17B 0.990 no
C19 H19 0.950 no
C20 H20 0.950 no
C21 H21 0.950 no
C22 H22 0.950 no
C23 H23 0.950 no
C24 H24 0.950 no
C27 H27A 0.990 no
C27 H27B 0.990 no
C29 H29 0.950 no
C30 H30 0.950 no
C31 H31 0.950 no
C32 H32 0.950 no
C33 H33 0.950 no
C34 H34 0.950 no
C37 H37A 0.990 no
C37 H37B 0.990 no
C39 H39 0.950 no
C40 H40 0.950 no
C41 H41 0.950 no
C42 H42 0.950 no
C43 H43 0.950 no
C44 H44 0.950 no
C47 H47A 0.980 no
C47 H47B 0.980 no
C47 H47C 0.980 no
C48 H48 1.000 no
C49 H49 1.000 no
C50 H50A 0.990 no
C50 H50B 0.990 no
C51 H51A 0.990 no
C51 H51B 0.990 no
C52 H52A 0.990 no
C52 H52B 0.990 no
C53 H53A 0.990 no
C53 H53B 0.990 no
C54 H54A 0.990 no
C54 H54B 0.990 no
C56 H56 0.950 no
C57 H57 0.950 no
C58 H58 0.950 no
C59 H59 0.950 no
C60 H60 0.950 no
C61 H61 0.950 no
C64 H64A 0.990 no
C64 H64B 0.990 no
C66 H66 0.950 no
C67 H67 0.950 no
C68 H68 0.950 no
C69 H69 0.950 no
C70 H70 0.950 no
C71 H71 0.950 no
C74 H74A 0.990 no
C74 H74B 0.990 no
C76 H76 0.950 no
C77 H77 0.950 no
C78 H78 0.950 no
C79 H79 0.950 no
C80 H80 0.950 no
C81 H81 0.950 no
C84 H84A 0.990 no
C84 H84B 0.990 no
C86 H86 0.950 no
C87 H87 0.950 no
C88 H88 0.950 no
C89 H89 0.950 no
C90 H90 0.950 no
C91 H91 0.950 no
C94 H94A 0.980 no
C94 H94B 0.980 no
C94 H94C 0.980 no

loop_
_geom_contact_atom_site_label_1
_geom_contact_atom_site_label_2
_geom_contact_distance
_geom_contact_publ_flag
_geom_contact_site_symmetry_2
O1 C9 3.297(5) no .
O1 C29 3.208(5) no .
O1 C39 3.256(7) no .
O2 C56 3.212(5) no .
O2 C66 3.288(6) no .
O2 C76 3.171(5) no .
N3 C16 2.809(5) no .
N3 C17 3.063(5) no .
N3 C18 3.450(5) no .
N3 C39 3.441(6) no .
N4 C26 2.802(6) no .
N5 C19 3.351(6) no .
N5 C36 2.808(5) no .
N5 C37 3.173(7) no .
N5 C47 3.528(6) no .
N6 C6 3.372(5) no .
N6 C7 3.492(5) no .
N6 C8 3.544(5) no .
N6 C46 2.783(7) no .
N6 C47 3.250(7) no .
N9 C63 2.811(5) no .
N9 C64 3.139(6) no .
N9 C86 3.330(5) no .
N9 C94 3.549(5) no .
N10 C48 3.352(5) no .
N10 C73 2.800(6) no .
N10 C74 3.458(5) no .
N10 C75 3.444(5) no .
N10 C94 3.315(6) no .
N11 C66 3.352(5) no .
N11 C83 2.800(5) no .
N11 C84 3.099(5) no .
N11 C85 3.489(5) no .
N12 C55 3.600(5) no .
N12 C93 2.800(5) no .
C1 C4 2.957(7) no .
C1 C18 3.409(6) no .
C1 C27 3.185(5) no .
C2 C5 2.916(5) no .
C2 C7 2.846(6) no .
C2 C17 3.163(6) no .
C3 C6 2.963(6) no .
C5 C27 2.899(7) no .
C5 C37 3.129(7) no .
C6 C7 3.207(5) no .
C6 C38 3.116(6) no .
C7 C14 2.961(5) no .
C8 C10 2.747(6) no .
C8 C17 3.025(5) no .
C8 C39 3.521(6) no .
C9 C15 2.748(7) no .
C11 C14 2.800(6) no .
C12 C15 2.798(5) no .
C13 C16 2.795(7) no .
C17 C24 2.948(6) no .
C18 C20 2.759(7) no .
C19 C25 2.758(6) no .
C19 C29 3.390(6) no .
C21 C24 2.788(7) no .
C22 C25 2.797(6) no .
C23 C26 2.780(6) no .
C27 C34 2.930(6) no .
C28 C30 2.748(7) no .
C28 C37 3.095(7) no .
C29 C35 2.750(6) no .
C29 C47 3.412(6) no .
C31 C34 2.807(7) no .
C32 C35 2.799(6) no .
C33 C36 2.793(6) no .
C37 C44 2.949(8) no .
C38 C40 2.745(6) no .
C39 C45 2.772(7) no .
C39 C47 3.333(8) no .
C41 C44 2.816(9) no .
C42 C45 2.782(10) no .
C43 C46 2.795(9) no .
C48 C51 2.974(6) no .
C48 C65 3.232(5) no .
C48 C74 3.145(5) no .
C49 C52 2.970(6) no .
C49 C54 3.141(5) no .
C49 C85 3.376(6) no .
C50 C53 2.915(5) no .
C50 C74 2.870(5) no .
C50 C84 3.133(6) no .
C53 C54 2.897(6) no .
C53 C64 3.140(6) no .
C54 C61 2.952(5) no .
C55 C57 2.759(6) no .
C55 C64 3.100(6) no .
C56 C62 2.745(6) no .
C56 C86 3.413(6) no .
C56 C94 3.425(6) no .
C58 C61 2.808(7) no .
C59 C62 2.810(6) no .
C60 C63 2.793(6) no .
C64 C71 2.941(6) no .
C65 C67 2.755(5) no .
C66 C72 2.753(6) no .
C66 C75 3.475(5) no .
C66 C94 3.338(7) no .
C68 C71 2.812(7) no .
C69 C72 2.798(7) no .
C70 C73 2.796(6) no .
C74 C81 2.940(5) no .
C75 C77 2.740(6) no .
C75 C84 3.036(5) no .
C76 C82 2.753(7) no .
C78 C81 2.803(7) no .
C79 C82 2.794(6) no .
C80 C83 2.801(8) no .
C84 C91 2.935(6) no .
C85 C87 2.757(6) no .
C86 C92 2.747(6) no .
C88 C91 2.787(7) no .
C89 C92 2.805(6) no .
C90 C93 2.790(6) no .
Cl1 O1 3.597(4) no .
Cl4 O19 3.579(5) no 4_675
O1 Cl1 3.597(4) no .
O1 O5 3.145(10) no .
O1 O6 3.037(8) no .
O2 O15 2.746(6) no .
O3 C22 3.566(7) no 3_677
O3 C27 3.491(6) no 4_575
O3 C34 3.524(7) no 4_575
O4 C19 3.495(10) no .
O4 C22 3.496(12) no 3_677
O4 C80 3.581(10) no 2_656
O5 O1 3.145(10) no .
O5 C47 3.319(10) no .
O6 O1 3.037(8) no .
O6 C9 3.301(8) no .
O6 C33 3.259(7) no 2_656
O6 C34 3.369(7) no 2_656
O7 O21 3.425(12) no 3_676
O7 N10 3.110(11) no .
O7 C48 3.420(8) no .
O7 C65 3.015(9) no .
O7 C66 3.400(12) no .
O7 C72 3.346(8) no .
O8 C2 3.374(7) no .
O8 C17 3.552(7) no .
O8 C24 3.277(9) no .
O9 O23 3.571(9) no 3_676
O9 C23 3.406(7) no .
O9 C24 3.383(7) no .
O9 C31 3.519(6) no 2_646
O9 C78 3.455(7) no 4_565
O10 C30 3.395(7) no 2_646
O10 C31 3.438(8) no 2_646
O10 C50 3.470(6) no .
O10 C74 3.269(8) no .
O11 C7 3.596(7) no .
O11 C14 3.523(6) no .
O12 N6 3.297(6) no .
O12 C6 3.295(6) no .
O12 C7 3.378(7) no .
O12 C38 3.168(6) no .
O12 C39 3.533(7) no .
O12 C45 3.318(6) no .
O13 C91 3.215(8) no 1_565
O13 C95 3.131(7) no 3_686
O14 C11 3.354(6) no 4_574
O14 C58 3.497(6) no 2_756
O14 C90 3.371(7) no 1_565
O14 C91 3.541(7) no 1_565
O15 O2 2.746(6) no .
O15 O19 3.083(7) no 4_675
O15 C86 3.460(7) no .
O15 C94 3.508(7) no .
O15 C95 3.298(7) no 4_675
O16 C53 3.504(6) no 4_564
O16 C60 3.435(8) no 2_756
O16 C64 3.400(7) no 4_564
O16 C76 3.428(8) no .
O17 C69 3.557(8) no 2_746
O17 C71 3.400(6) no 4_564
O17 C88 3.154(7) no 3_766
O17 C89 3.245(8) no 3_766
O18 O19 2.955(8) no 4_675
O19 Cl4 3.579(5) no 4_474
O19 O15 3.083(7) no 4_474
O19 O18 2.955(8) no 4_474
O19 C49 3.412(6) no 3_676
O19 C54 3.332(6) no 3_676
O20 O21 2.679(9) no .
O20 O22 3.546(12) no .
O20 O23 2.050(12) no .
O20 N11 3.405(6) no 2_655
O20 C70 3.447(10) no 3_676
O20 C71 3.410(9) no 3_676
O20 C76 3.241(7) no 2_655
O20 C77 3.567(7) no 2_655
O21 O7 3.425(12) no 3_676
O21 O20 2.679(9) no .
O21 O22 2.681(13) no .
O21 O23 2.806(11) no .
O21 C17 3.552(6) no 3_676
O21 C68 3.308(9) no 3_676
O21 C69 3.405(9) no 3_676
O21 C73 3.444(9) no 3_676
O22 O20 3.546(12) no .
O22 O21 2.681(13) no .
O22 O23 2.448(12) no .
O22 C17 3.585(9) no 3_676
O22 C43 3.598(15) no 2_645
O23 O9 3.571(9) no 3_676
O23 O20 2.050(12) no .
O23 O21 2.806(11) no .
O23 O22 2.448(12) no .
O23 C82 3.462(9) no 2_655
O23 C83 3.563(10) no 2_655
N6 O12 3.297(6) no .
N10 O7 3.110(11) no .
N11 O20 3.405(6) no 2_645
C2 O8 3.374(7) no .
C3 C79 3.585(6) no .
C3 C80 3.542(6) no .
C6 O12 3.295(6) no .
C7 O11 3.596(7) no .
C7 O12 3.378(7) no .
C9 O6 3.301(8) no .
C11 O14 3.354(6) no 4_575
C12 C90 3.508(6) no 4_565
C14 O11 3.523(6) no .
C17 O8 3.552(7) no .
C17 O21 3.552(6) no 3_676
C17 O22 3.585(9) no 3_676
C19 O4 3.495(10) no .
C22 O3 3.566(7) no 3_677
C22 O4 3.496(12) no 3_677
C23 O9 3.406(7) no .
C23 C30 3.584(7) no 2_646
C23 C79 3.427(6) no 4_565
C24 O8 3.277(9) no .
C24 O9 3.383(7) no .
C26 C43 3.498(8) no 4_575
C27 O3 3.491(6) no 4_574
C30 O10 3.395(7) no 2_656
C30 C23 3.584(7) no 2_656
C31 O9 3.519(6) no 2_656
C31 O10 3.438(8) no 2_656
C32 C78 3.546(6) no 3_676
C33 O6 3.259(7) no 2_646
C34 O3 3.524(7) no 4_574
C34 O6 3.369(7) no 2_646
C38 O12 3.168(6) no .
C39 O12 3.533(7) no .
C43 O22 3.598(15) no 2_655
C43 C26 3.498(8) no 4_574
C45 O12 3.318(6) no .
C47 O5 3.319(10) no .
C48 O7 3.420(8) no .
C49 O19 3.412(6) no 3_676
C50 O10 3.470(6) no .
C53 O16 3.504(6) no 4_565
C54 O19 3.332(6) no 3_676
C57 C89 3.575(6) no 2_756
C57 C90 3.382(6) no 2_756
C58 O14 3.497(6) no 2_746
C60 O16 3.435(8) no 2_746
C64 O16 3.400(7) no 4_565
C65 O7 3.015(9) no .
C66 O7 3.400(12) no .
C68 O21 3.308(9) no 3_676
C69 O17 3.557(8) no 2_756
C69 O21 3.405(9) no 3_676
C70 O20 3.447(10) no 3_676
C70 C88 3.549(6) no 4_565
C71 O17 3.400(6) no 4_565
C71 O20 3.410(9) no 3_676
C72 O7 3.346(8) no .
C73 O21 3.444(9) no 3_676
C74 O10 3.269(8) no .
C76 O16 3.428(8) no .
C76 O20 3.241(7) no 2_645
C77 O20 3.567(7) no 2_645
C78 O9 3.455(7) no 4_564
C78 C32 3.546(6) no 3_676
C79 C3 3.585(6) no .
C79 C23 3.427(6) no 4_564
C80 O4 3.581(10) no 2_646
C80 C3 3.542(6) no .
C82 O23 3.462(9) no 2_645
C83 O23 3.563(10) no 2_645
C86 O15 3.460(7) no .
C87 C94 3.582(6) no 2_746
C88 O17 3.154(7) no 3_766
C88 C70 3.549(6) no 4_564
C89 O17 3.245(8) no 3_766
C89 C57 3.575(6) no 2_746
C90 O14 3.371(7) no 1_545
C90 C12 3.508(6) no 4_564
C90 C57 3.382(6) no 2_746
C91 O13 3.215(8) no 1_545
C91 O14 3.541(7) no 1_545
C94 O15 3.508(7) no .
C94 C87 3.582(6) no 2_756
C95 O13 3.131(7) no 3_686
C95 O15 3.298(7) no 4_474
Cd1 H1 3.5690 no .
Cd1 H6 3.4475 no .
Cd1 H7A 3.2958 no .
Cd1 H9 3.5470 no .
Cd1 H19 3.2844 no .
Cd1 H27A 3.5027 no .
Cd1 H29 3.4170 no .
Cd1 H37A 3.4089 no .
Cd1 H39 3.2936 no .
Cd1 H47A 3.5481 no .
Cd1 H47B 3.5511 no .
Cd2 H48 3.4118 no .
Cd2 H49 3.4936 no .
Cd2 H54A 3.4818 no .
Cd2 H56 3.4747 no .
Cd2 H64A 3.4747 no .
Cd2 H66 3.3715 no .
Cd2 H86 3.2657 no .
Cd2 H74A 3.3079 no .
Cd2 H76 3.5038 no .
Cd2 H94A 3.5745 no .
Cd2 H94B 3.5748 no .
O1 H9 2.9033 no .
O1 H19 3.5084 no .
O1 H29 2.5912 no .
O1 H39 3.0410 no .
O2 H56 2.6093 no .
O2 H66 3.2253 no .
O2 H86 3.5299 no .
O2 H76 2.7192 no .
N1 H2A 2.7437 no .
N1 H2B 2.7118 no .
N1 H6 2.7253 no .
N1 H27A 3.5189 no .
N2 H1 2.7192 no .
N2 H5A 2.7675 no .
N2 H5B 2.7198 no .
N2 H7A 3.5359 no .
N3 H7A 2.9697 no .
N3 H7B 3.1323 no .
N3 H10 3.2481 no .
N3 H17A 2.7525 no .
N3 H39 2.8394 no .
N4 H1 3.5513 no .
N4 H17A 2.9529 no .
N4 H17B 3.1877 no .
N4 H20 3.2530 no .
N5 H19 2.9428 no .
N5 H27A 3.0098 no .
N5 H27B 3.1336 no .
N5 H30 3.2519 no .
N5 H37A 2.7305 no .
N5 H47A 2.9841 no .
N6 H6 2.9387 no .
N6 H7A 3.0121 no .
N6 H37A 2.8907 no .
N6 H37B 3.1760 no .
N6 H40 3.2389 no .
N6 H47A 3.5321 no .
N6 H47B 2.7055 no .
N7 H49 2.6855 no .
N7 H53A 2.7330 no .
N7 H53B 2.7297 no .
N7 H74A 3.4956 no .
N8 H48 2.6919 no .
N8 H50A 2.7243 no .
N8 H50B 2.7205 no .
N8 H54A 3.5118 no .
N9 H54A 3.0307 no .
N9 H54B 3.1139 no .
N9 H57 3.2537 no .
N9 H64A 2.7275 no .
N9 H86 2.8435 no .
N9 H94A 3.0140 no .
N10 H48 2.9108 no .
N10 H64A 3.0116 no .
N10 H64B 3.1190 no .
N10 H67 3.2528 no .
N10 H74A 2.9992 no .
N10 H94A 3.5853 no .
N10 H94B 2.7865 no .
N11 H66 2.7508 no .
N11 H84A 2.7994 no .
N11 H74A 2.9808 no .
N11 H74B 3.1418 no .
N11 H77 3.2401 no .
N12 H49 3.4009 no .
N12 H84A 2.9822 no .
N12 H84B 3.1576 no .
N12 H87 3.2443 no .
C1 H3A 3.3874 no .
C1 H3B 2.7579 no .
C1 H4B 3.2753 no .
C1 H5A 2.7422 no .
C1 H5B 3.3709 no .
C1 H7A 2.5702 no .
C1 H7B 2.7465 no .
C1 H17A 3.1963 no .
C1 H17B 2.4045 no .
C1 H27A 2.8096 no .
C2 H4A 3.3491 no .
C2 H4B 2.6943 no .
C2 H5A 3.2523 no .
C2 H6 2.6935 no .
C2 H7A 2.8727 no .
C2 H7B 2.6022 no .
C2 H17B 2.7627 no .
C3 H1 2.7071 no .
C3 H5A 2.6979 no .
C3 H5B 3.3520 no .
C3 H6 3.2540 no .
C4 H1 3.2631 no .
C4 H2A 2.6992 no .
C4 H2B 3.3443 no .
C4 H6 2.6879 no .
C5 H1 2.6929 no .
C5 H2A 3.2703 no .
C5 H3A 3.3571 no .
C5 H3B 2.6998 no .
C5 H27A 2.8463 no .
C5 H27B 2.7474 no .
C5 H37B 2.7113 no .
C6 H2A 2.7529 no .
C6 H2B 3.3704 no .
C6 H3B 3.2920 no .
C6 H4A 3.3880 no .
C6 H4B 2.7418 no .
C6 H7A 2.8488 no .
C6 H27A 2.5371 no .
C6 H27B 2.8133 no .
C6 H37A 3.2583 no .
C6 H37B 2.4933 no .
C7 H1 3.2854 no .
C7 H2A 2.5274 no .
C7 H2B 3.0248 no .
C7 H6 2.9262 no .
C7 H14 2.6343 no .
C7 H17A 2.3634 no .
C7 H17B 2.9383 no .
C8 H9 3.1646 no .
C8 H14 2.6987 no .
C8 H17A 2.5955 no .
C8 H39 3.0066 no .
C9 H39 3.1788 no .
C10 H11 2.6790 no .
C11 H10 2.6859 no .
C11 H13 3.2581 no .
C12 H14 3.2675 no .
C13 H11 3.2639 no .
C14 H7A 3.0447 no .
C14 H7B 2.7436 no .
C14 H12 3.2618 no .
C15 H7A 2.8751 no .
C15 H7B 2.6802 no .
C15 H10 3.2923 no .
C15 H11 3.3038 no .
C15 H13 3.2741 no .
C15 H17A 3.5738 no .
C15 H39 3.4160 no .
C16 H9 3.2447 no .
C16 H12 3.2704 no .
C16 H14 3.3083 no .
C17 H1 2.4671 no .
C17 H2A 3.5771 no .
C17 H2B 2.8614 no .
C17 H7A 3.2743 no .
C17 H7B 2.5580 no .
C17 H24 2.6142 no .
C18 H1 3.0889 no .
C18 H19 3.1675 no .
C18 H24 2.7015 no .
C19 H29 3.4794 no .
C20 H21 2.6720 no .
C21 H20 2.6850 no .
C21 H23 3.2402 no .
C22 H24 3.2667 no .
C23 H21 3.2487 no .
C24 H17A 3.1250 no .
C24 H17B 2.6256 no .
C24 H22 3.2616 no .
C25 H17A 2.8730 no .
C25 H17B 2.6600 no .
C25 H20 3.2999 no .
C25 H21 3.2986 no .
C25 H23 3.2602 no .
C26 H19 3.2544 no .
C26 H22 3.2679 no .
C26 H24 3.2982 no .
C27 H1 2.9038 no .
C27 H5A 2.6057 no .
C27 H5B 3.0803 no .
C27 H6 3.2895 no .
C27 H34 2.5955 no .
C27 H37A 2.4415 no .
C27 H37B 2.7645 no .
C28 H29 3.1633 no .
C28 H34 2.6980 no .
C28 H37A 2.6745 no .
C29 H19 2.6648 no .
C29 H47A 2.7366 no .
C30 H19 3.2649 no .
C30 H31 2.6800 no .
C31 H30 2.6863 no .
C31 H33 3.2648 no .
C32 H34 3.2780 no .
C33 H31 3.2749 no .
C34 H27A 2.9679 no .
C34 H27B 2.7387 no .
C34 H32 3.2684 no .
C35 H27A 2.8200 no .
C35 H27B 2.6966 no .
C35 H30 3.2965 no .
C35 H31 3.3070 no .
C35 H33 3.2705 no .
C36 H29 3.2475 no .
C36 H32 3.2681 no .
C36 H34 3.3047 no .
C37 H5A 3.5587 no .
C37 H5B 2.8239 no .
C37 H6 2.4552 no .
C37 H27A 3.2453 no .
C37 H27B 2.4895 no .
C37 H44 2.6292 no .
C38 H6 2.6729 no .
C38 H39 3.1740 no .
C38 H44 2.7003 no .
C38 H47B 3.2940 no .
C39 H7A 3.4022 no .
C39 H47B 2.5943 no .
C40 H41 2.6712 no .
C40 H47B 3.0971 no .
C41 H40 2.6747 no .
C41 H43 3.2561 no .
C42 H44 3.2803 no .
C43 H41 3.2652 no .
C44 H37A 3.2059 no .
C44 H37B 2.5965 no .
C44 H42 3.2697 no .
C45 H6 3.5820 no .
C45 H37A 2.9305 no .
C45 H37B 2.6409 no .
C45 H40 3.3017 no .
C45 H41 3.2973 no .
C45 H43 3.2568 no .
C46 H39 3.2495 no .
C46 H42 3.2731 no .
C46 H44 3.3223 no .
C47 H29 2.7606 no .
C47 H39 3.3801 no .
C48 H50A 2.7701 no .
C48 H50B 3.3803 no .
C48 H51B 3.3015 no .
C48 H52A 3.3989 no .
C48 H52B 2.7660 no .
C48 H54A 2.5212 no .
C48 H54B 2.8212 no .
C48 H64A 3.2620 no .
C48 H64B 2.4895 no .
C48 H74A 2.7581 no .
C49 H51A 3.3992 no .
C49 H51B 2.7718 no .
C49 H52B 3.2934 no .
C49 H53A 2.7675 no .
C49 H53B 3.3803 no .
C49 H54A 2.7411 no .
C49 H84A 3.2045 no .
C49 H84B 2.4117 no .
C49 H74A 2.5478 no .
C49 H74B 2.7613 no .
C50 H48 2.7352 no .
C50 H52A 3.3487 no .
C50 H52B 2.7006 no .
C50 H53A 3.2633 no .
C50 H84B 2.7115 no .
C50 H74A 2.8934 no .
C50 H74B 2.6453 no .
C51 H48 3.3002 no .
C51 H49 2.7397 no .
C51 H53A 2.7037 no .
C51 H53B 3.3476 no .
C52 H48 2.7363 no .
C52 H49 3.2981 no .
C52 H50A 2.7023 no .
C52 H50B 3.3443 no .
C53 H49 2.7329 no .
C53 H50A 3.2675 no .
C53 H51A 3.3521 no .
C53 H51B 2.7045 no .
C53 H54A 2.8383 no .
C53 H54B 2.7493 no .
C53 H64B 2.7132 no .
C54 H48 3.2977 no .
C54 H49 2.8210 no .
C54 H53A 2.5606 no .
C54 H53B 3.1264 no .
C54 H61 2.6194 no .
C54 H64A 2.4063 no .
C54 H64B 2.8188 no .
C55 H56 3.1645 no .
C55 H61 2.7049 no .
C55 H64A 2.6771 no .
C55 H86 3.5022 no .
C56 H86 2.6214 no .
C56 H94A 2.7568 no .
C57 H58 2.6729 no .
C57 H86 3.1447 no .
C58 H57 2.6818 no .
C58 H60 3.2677 no .
C59 H61 3.2850 no .
C60 H58 3.2782 no .
C61 H54A 2.9388 no .
C61 H54B 2.8091 no .
C61 H59 3.2763 no .
C62 H54A 2.8067 no .
C62 H54B 2.7260 no .
C62 H57 3.2970 no .
C62 H58 3.3124 no .
C62 H60 3.2790 no .
C63 H56 3.2476 no .
C63 H59 3.2652 no .
C63 H61 3.3035 no .
C64 H48 2.5081 no .
C64 H53A 3.5159 no .
C64 H53B 2.8403 no .
C64 H54A 3.2482 no .
C64 H54B 2.4949 no .
C64 H71 2.6069 no .
C65 H48 2.8463 no .
C65 H66 3.1740 no .
C65 H71 2.6983 no .
C65 H94B 3.2171 no .
C66 H74A 3.4886 no .
C66 H94B 2.5891 no .
C67 H68 2.6779 no .
C67 H94B 2.8428 no .
C68 H67 2.6758 no .
C68 H70 3.2657 no .
C69 H71 3.2718 no .
C70 H68 3.2737 no .
C71 H64A 2.9300 no .
C71 H64B 2.7811 no .
C71 H69 3.2640 no .
C72 H64A 2.8022 no .
C72 H64B 2.7227 no .
C72 H67 3.2887 no .
C72 H68 3.3096 no .
C72 H70 3.2740 no .
C72 H94B 3.4418 no .
C73 H66 3.2455 no .
C73 H69 3.2754 no .
C73 H71 3.3063 no .
C73 H94B 3.2417 no .
C74 H48 2.8313 no .
C74 H49 3.2858 no .
C74 H50A 2.5309 no .
C74 H50B 3.0946 no .
C74 H84A 2.3719 no .
C74 H84B 2.9274 no .
C74 H81 2.6072 no .
C75 H66 2.8905 no .
C75 H84A 2.6221 no .
C75 H76 3.1666 no .
C75 H81 2.6964 no .
C76 H66 2.9875 no .
C77 H66 3.3650 no .
C77 H78 2.6825 no .
C78 H77 2.6807 no .
C78 H80 3.2595 no .
C79 H81 3.2710 no .
C80 H78 3.2662 no .
C81 H74A 3.0260 no .
C81 H74B 2.7149 no .
C81 H79 3.2631 no .
C82 H66 3.2322 no .
C82 H74A 2.8610 no .
C82 H74B 2.6733 no .
C82 H77 3.2857 no .
C82 H78 3.3051 no .
C82 H80 3.2781 no .
C83 H66 3.4654 no .
C83 H76 3.2471 no .
C83 H79 3.2687 no .
C83 H81 3.3072 no .
C84 H49 2.4902 no .
C84 H50A 3.5137 no .
C84 H50B 2.8285 no .
C84 H91 2.5941 no .
C84 H74A 3.2678 no .
C84 H74B 2.5453 no .
C85 H49 3.0562 no .
C85 H86 3.1694 no .
C85 H91 2.6913 no .
C86 H56 3.5805 no .
C87 H88 2.6782 no .
C88 H87 2.6857 no .
C88 H90 3.2508 no .
C89 H91 3.2640 no .
C90 H88 3.2566 no .
C91 H84A 3.0327 no .
C91 H84B 2.6725 no .
C91 H89 3.2606 no .
C92 H84A 2.8358 no .
C92 H84B 2.6695 no .
C92 H87 3.2915 no .
C92 H88 3.3035 no .
C92 H90 3.2747 no .
C93 H86 3.2486 no .
C93 H89 3.2716 no .
C93 H91 3.2926 no .
C94 H56 2.7361 no .
C94 H66 3.5402 no .
H1 H2A 2.8630 no .
H1 H2B 2.3520 no .
H1 H3B 2.5524 no .
H1 H5A 2.5392 no .
H1 H5B 3.5949 no .
H1 H6 2.8485 no .
H1 H7A 3.5229 no .
H1 H7B 3.5110 no .
H1 H17A 3.3792 no .
H1 H17B 2.2341 no .
H1 H27A 2.2537 no .
H1 H27B 3.5136 no .
H2A H3A 2.3628 no .
H2A H3B 2.8736 no .
H2A H4A 3.5992 no .
H2A H4B 2.5278 no .
H2A H6 2.5495 no .
H2A H7A 2.3406 no .
H2A H7B 2.2065 no .
H2A H17B 3.3514 no .
H2B H3A 2.3776 no .
H2B H3B 2.3689 no .
H2B H4B 3.5967 no .
H2B H6 3.5978 no .
H2B H7A 3.3255 no .
H2B H7B 2.5435 no .
H2B H17A 3.2473 no .
H2B H17B 2.2439 no .
H3A H4A 2.3801 no .
H3A H4B 2.3766 no .
H3B H4A 2.3766 no .
H3B H4B 2.8766 no .
H3B H5A 2.5248 no .
H3B H5B 3.5981 no .
H4A H5A 2.3828 no .
H4A H5B 2.3826 no .
H4A H6 3.5878 no .
H4B H5A 2.8828 no .
H4B H5B 2.3865 no .
H4B H6 2.5172 no .
H5A H6 2.8676 no .
H5A H27A 2.3294 no .
H5A H27B 2.3878 no .
H5A H37B 3.2236 no .
H5B H6 2.3652 no .
H5B H27A 3.2965 no .
H5B H27B 2.6755 no .
H5B H37A 3.4885 no .
H5B H37B 2.1391 no .
H5B H44 3.5542 no .
H6 H7A 2.2924 no .
H6 H7B 3.4627 no .
H6 H27A 3.4929 no .
H6 H27B 3.5733 no .
H6 H37A 3.4190 no .
H6 H37B 2.4716 no .
H7A H14 2.5774 no .
H7A H17A 3.3350 no .
H7A H39 3.4339 no .
H7B H14 2.2668 no .
H7B H17A 2.3274 no .
H7B H17B 2.7995 no .
H9 H10 2.2808 no .
H10 H11 2.5355 no .
H11 H12 2.3153 no .
H12 H13 2.3402 no .
H13 H14 2.3159 no .
H17A H24 2.7548 no .
H17B H24 2.0579 no .
H19 H20 2.2986 no .
H19 H29 2.6384 no .
H20 H21 2.5264 no .
H21 H22 2.3030 no .
H22 H23 2.3434 no .
H23 H24 2.3056 no .
H27A H34 2.5360 no .
H27A H37A 3.4067 no .
H27A H37B 3.5238 no .
H27B H34 2.2183 no .
H27B H37A 2.4360 no .
H27B H37B 2.5156 no .
H29 H30 2.2837 no .
H29 H47A 2.1876 no .
H29 H47B 3.5822 no .
H29 H47C 3.1859 no .
H30 H31 2.5323 no .
H31 H32 2.3079 no .
H32 H33 2.3612 no .
H33 H34 2.3092 no .
H37A H44 2.8420 no .
H37B H44 2.0384 no .
H39 H40 2.2963 no .
H39 H47B 2.7962 no .
H40 H41 2.5198 no .
H40 H47B 3.5394 no .
H41 H42 2.3144 no .
H42 H43 2.3382 no .
H43 H44 2.3220 no .
H48 H49 2.8597 no .
H48 H50A 2.6008 no .
H48 H52B 2.5808 no .
H48 H53A 2.8760 no .
H48 H53B 2.3622 no .
H48 H54A 3.4807 no .
H48 H54B 3.5977 no .
H48 H64A 3.4622 no .
H48 H64B 2.4647 no .
H48 H74A 2.1695 no .
H48 H74B 3.3923 no .
H49 H50A 2.8734 no .
H49 H50B 2.3579 no .
H49 H51B 2.5897 no .
H49 H53A 2.5964 no .
H49 H54A 2.1512 no .
H49 H54B 3.4492 no .
H49 H84A 3.4123 no .
H49 H84B 2.2924 no .
H49 H74A 3.5022 no .
H49 H74B 3.5470 no .
H50A H51A 2.3568 no .
H50A H51B 2.8701 no .
H50A H52B 2.5365 no .
H50A H84B 3.2573 no .
H50A H74A 2.3665 no .
H50A H74B 2.2014 no .
H50A H81 3.5976 no .
H50B H51A 2.3740 no .
H50B H51B 2.3634 no .
H50B H84A 3.2570 no .
H50B H84B 2.1732 no .
H50B H74A 3.3897 no .
H50B H74B 2.6478 no .
H51A H52A 2.3810 no .
H51A H52B 2.3717 no .
H51B H52A 2.3720 no .
H51B H52B 2.8754 no .
H51B H53A 2.5389 no .
H52A H53A 2.3615 no .
H52A H53B 2.3737 no .
H52B H53A 2.8718 no .
H52B H53B 2.3670 no .
H53A H54A 2.3037 no .
H53A H54B 2.3234 no .
H53A H64B 3.1930 no .
H53B H54A 3.3368 no .
H53B H54B 2.7385 no .
H53B H64A 3.4461 no .
H53B H64B 2.1500 no .
H54A H61 2.4880 no .
H54A H64A 3.3727 no .
H54A H64B 3.5656 no .
H54B H61 2.3100 no .
H54B H64A 2.3645 no .
H54B H64B 2.5955 no .
H56 H57 2.2857 no .
H56 H86 2.7183 no .
H56 H94A 2.1466 no .
H56 H94B 3.5600 no .
H56 H94C 3.1521 no .
H57 H58 2.5244 no .
H57 H86 3.5542 no .
H58 H59 2.3048 no .
H59 H60 2.3716 no .
H60 H61 2.3119 no .
H64A H71 2.4955 no .
H64B H71 2.2660 no .
H66 H67 2.2864 no .
H66 H74A 3.4097 no .
H66 H76 3.4290 no .
H66 H94B 2.9234 no .
H67 H68 2.5263 no .
H67 H94B 3.3068 no .
H68 H69 2.3210 no .
H69 H70 2.3413 no .
H70 H71 2.3178 no .
H84A H91 2.6155 no .
H84A H74A 3.3424 no .
H84A H74B 2.3224 no .
H84B H91 2.1288 no .
H84B H74B 2.7819 no .
H86 H87 2.2855 no .
H87 H88 2.5309 no .
H88 H89 2.3077 no .
H89 H90 2.3467 no .
H90 H91 2.3103 no .
H74A H81 2.5644 no .
H74B H81 2.2215 no .
H76 H77 2.2889 no .
H77 H78 2.5323 no .
H78 H79 2.3029 no .
H79 H80 2.3458 no .
H80 H81 2.3228 no .
Cl1 H22 3.2568 no 3_677
Cl1 H34 3.3731 no 2_656
Cl1 H80 3.1041 no 2_656
Cl2 H2B 3.5970 no .
Cl2 H24 3.1393 no .
Cl2 H30 3.0809 no 2_646
Cl2 H31 3.3709 no 2_646
Cl2 H48 3.2040 no .
Cl2 H52B 3.3976 no .
Cl2 H74A 3.1986 no .
Cl3 H2A 3.4972 no .
Cl3 H4B 3.5216 no .
Cl3 H6 3.4648 no .
Cl3 H7A 3.2049 no .
Cl3 H14 3.5361 no .
Cl3 H57 3.2811 no 2_756
Cl3 H58 3.4101 no 2_756
Cl3 H91 3.3179 no 1_565
Cl4 H54B 3.4233 no 4_564
Cl4 H64A 3.5652 no 4_564
Cl4 H64B 3.5156 no 4_564
Cl4 H71 3.4362 no 4_564
Cl4 H89 3.4645 no 3_766
Cl4 H76 3.5586 no .
O3 H5A 3.5829 no 2_656
O3 H22 2.6315 no 3_677
O3 H27B 2.5596 no 4_575
O3 H34 3.5945 no 2_656
O3 H34 3.0969 no 4_575
O3 H37A 3.3625 no 4_575
O3 H37B 3.3374 no 4_575
O3 H79 2.9080 no 2_656
O3 H80 3.0602 no 2_656
O4 H19 2.9069 no .
O4 H21 3.3336 no 3_677
O4 H22 2.7835 no 3_677
O4 H44 3.3956 no 4_575
O4 H80 2.6878 no 2_656
O5 H5A 3.1839 no 2_656
O5 H27A 2.9962 no 2_656
O5 H29 3.2150 no .
O5 H34 3.0138 no 2_656
O5 H80 3.0569 no 2_656
O5 H47A 3.5225 no .
O5 H47C 2.8018 no .
O6 H5B 2.9959 no 4_575
O6 H9 2.3715 no .
O6 H33 2.6719 no 2_656
O6 H34 2.9122 no 2_656
O6 H37B 3.1883 no 4_575
O6 H44 3.2079 no 4_575
O7 H2B 3.5813 no .
O7 H48 2.4360 no .
O7 H52B 3.5621 no .
O7 H64B 3.4166 no .
O7 H74A 2.8187 no .
O8 H1 3.4996 no .
O8 H2B 2.5291 no .
O8 H3B 3.3474 no .
O8 H17B 2.5648 no .
O8 H24 2.4566 no .
O8 H30 2.9459 no 2_646
O9 H23 2.7746 no .
O9 H24 2.7353 no .
O9 H30 3.2533 no 2_646
O9 H31 2.9919 no 2_646
O9 H52B 3.0522 no .
O9 H77 3.4006 no 4_565
O9 H78 3.0965 no 4_565
O10 H30 2.5461 no 2_646
O10 H31 2.6019 no 2_646
O10 H48 3.0199 no .
O10 H50A 2.5359 no .
O10 H52B 3.0391 no .
O10 H74A 2.4944 no .
O10 H74B 3.1624 no .
O10 H81 2.8337 no .
O11 H2A 2.7788 no .
O11 H7A 2.9377 no .
O11 H7B 3.3219 no .
O11 H14 2.6406 no .
O11 H57 2.7337 no 2_756
O11 H58 2.9051 no 2_756
O11 H67 3.0981 no .
O11 H68 2.7934 no .
O12 H2A 3.2162 no .
O12 H4B 3.2462 no .
O12 H6 2.2989 no .
O12 H7A 2.3916 no .
O13 H50B 2.7719 no 1_565
O13 H57 3.3674 no 2_756
O13 H84B 2.7040 no 1_565
O13 H91 2.4691 no 1_565
O14 H4B 3.1589 no .
O14 H10 3.2589 no 4_574
O14 H11 2.8565 no 4_574
O14 H57 3.2671 no 2_756
O14 H58 2.7656 no 2_756
O14 H90 2.6900 no 1_565
O14 H91 3.0354 no 1_565
O15 H56 2.9016 no .
O15 H86 2.8484 no .
O15 H76 3.4454 no .
O15 H94C 3.3514 no .
O16 H53A 3.5150 no 4_564
O16 H53B 2.6568 no 4_564
O16 H54B 3.0088 no 4_564
O16 H60 2.6196 no 2_756
O16 H64A 3.3084 no 4_564
O16 H64B 2.6512 no 4_564
O16 H71 3.1688 no 4_564
O16 H76 2.5117 no .
O17 H64A 2.9940 no 4_564
O17 H64B 3.3201 no 4_564
O17 H69 2.9785 no 2_746
O17 H71 2.5492 no 4_564
O17 H88 2.5447 no 3_766
O17 H89 2.7339 no 3_766
O18 H12 3.3003 no 2_746
O18 H13 3.1006 no 2_746
O18 H54B 3.0073 no 4_564
O18 H61 3.3441 no 2_756
O18 H61 3.2949 no 4_564
O18 H89 3.0254 no 3_766
O19 H13 3.3147 no 3_686
O19 H49 2.4477 no 3_676
O19 H51B 3.0806 no 3_676
O19 H53A 3.0536 no 3_676
O19 H54A 2.3575 no 3_676
O19 H56 3.5816 no 4_474
O19 H61 3.2260 no 3_676
O19 H94C 3.0037 no 4_474
O20 H70 3.4467 no 3_676
O20 H71 3.3720 no 3_676
O20 H84A 2.9538 no 2_655
O20 H76 3.4192 no 2_655
O21 H2B 3.4141 no 3_676
O21 H7B 2.9548 no 3_676
O21 H17A 2.9279 no 3_676
O21 H17B 3.2779 no 3_676
O22 H17A 2.6230 no 3_676
O22 H42 3.5036 no 2_645
O22 H43 3.4304 no 2_645
O22 H91 3.5743 no 2_655
O23 H24 3.3997 no 3_676
O23 H42 3.1911 no 2_645
O23 H84A 2.9750 no 2_655
N4 H43 3.3706 no 4_575
C2 H67 3.4121 no .
C3 H67 3.5781 no .
C4 H10 3.3166 no 4_574
C4 H33 3.2833 no 3_676
C5 H33 3.3062 no 3_676
C9 H32 3.5828 no 2_656
C9 H33 3.0639 no 2_656
C10 H32 3.0523 no 2_656
C10 H33 3.0041 no 2_656
C11 H32 3.5972 no 2_656
C11 H51A 3.5200 no 1_565
C11 H51B 3.5743 no 1_565
C11 H52A 3.3778 no 1_565
C11 H59 3.5618 no 3_777
C11 H90 2.9036 no 4_565
C12 H51A 3.5569 no 1_565
C12 H51B 2.9941 no 1_565
C12 H52A 3.3390 no 1_565
C12 H89 3.1662 no 4_565
C12 H90 2.8133 no 4_565
C13 H51B 2.8860 no 1_565
C13 H68 3.5908 no .
C13 H69 3.0544 no .
C13 H89 3.4471 no 4_565
C13 H90 3.5027 no 4_565
C14 H51B 3.3942 no 1_565
C14 H68 3.2447 no .
C14 H69 3.4273 no .
C16 H32 3.3275 no 2_656
C16 H51A 3.5615 no 1_565
C18 H43 3.1373 no 4_575
C19 H43 3.3128 no 4_575
C20 H43 3.0509 no 4_575
C20 H47A 3.5351 no 2_646
C20 H47B 3.3431 no 2_646
C21 H37A 2.8339 no 2_646
C21 H42 3.3832 no 4_575
C21 H43 3.4545 no 4_575
C21 H47A 3.5817 no 2_646
C22 H37A 2.9273 no 2_646
C22 H42 3.1851 no 4_575
C22 H79 3.3508 no 4_565
C23 H42 3.1633 no 4_575
C23 H79 3.3386 no 4_565
C24 H42 3.3252 no 4_575
C24 H43 3.5984 no 4_575
C25 H42 3.5303 no 4_575
C25 H43 2.8859 no 4_575
C25 H47A 3.1581 no 2_646
C26 H42 3.5727 no 4_575
C26 H43 2.8112 no 4_575
C26 H47A 3.1238 no 2_646
C26 H47B 3.5473 no 2_646
C27 H47C 3.4118 no 2_646
C28 H47C 3.2726 no 2_646
C30 H23 3.3196 no 2_656
C31 H39 3.5149 no 2_646
C31 H40 3.0512 no 2_646
C31 H51A 3.5228 no 2_656
C31 H52B 3.4419 no 2_656
C31 H78 2.8919 no 3_676
C32 H4A 3.4976 no 3_676
C32 H10 3.5659 no 2_646
C32 H39 3.1634 no 2_646
C32 H40 3.5863 no 2_646
C32 H51A 3.4115 no 2_656
C32 H78 2.7473 no 3_676
C32 H79 3.3862 no 3_676
C33 H4A 3.0586 no 3_676
C33 H5B 3.5532 no 3_676
C33 H9 3.3627 no 2_646
C33 H10 3.3751 no 2_646
C33 H78 3.4249 no 3_676
C33 H79 3.1140 no 3_676
C33 H47C 3.4906 no 2_646
C34 H79 3.0966 no 3_676
C34 H47C 2.8925 no 2_646
C35 H79 3.3873 no 3_676
C35 H47C 3.0173 no 2_646
C36 H23 3.2513 no 2_656
C37 H21 3.2465 no 2_656
C38 H21 3.3993 no 2_656
C40 H31 3.5412 no 2_656
C40 H50A 3.5223 no 1_565
C40 H50B 3.4111 no 1_565
C40 H51A 3.4445 no 1_565
C41 H20 3.3865 no 2_656
C41 H74B 3.4181 no 1_565
C41 H81 3.4293 no 1_565
C42 H20 3.5459 no 2_656
C43 H21 3.5393 no 2_656
C44 H20 3.5882 no 2_656
C44 H21 2.8648 no 2_656
C45 H20 3.3916 no 2_656
C45 H21 3.1736 no 2_656
C46 H20 3.3115 no 2_656
C50 H40 3.1708 no 1_545
C51 H31 3.5032 no 2_646
C51 H32 3.5484 no 2_646
C51 H40 3.4773 no 1_545
C52 H31 3.4382 no 2_646
C52 H32 3.5574 no 2_646
C52 H60 3.4790 no 3_767
C52 H77 2.9861 no 4_565
C53 H60 3.0600 no 3_767
C53 H77 3.3564 no 4_565
C55 H89 3.4858 no 2_756
C55 H94C 3.5934 no 2_746
C57 H90 3.3758 no 2_756
C58 H11 2.9828 no 3_777
C58 H12 3.2140 no 3_777
C58 H67 3.0920 no 2_746
C58 H90 3.5421 no 2_756
C59 H11 2.9917 no 3_777
C59 H12 3.0165 no 3_777
C59 H52A 3.2519 no 3_767
C59 H66 3.5202 no 2_746
C59 H77 3.5325 no 2_746
C59 H94C 3.5958 no 2_746
C60 H12 3.1089 no 3_777
C60 H52A 3.3050 no 3_767
C60 H53A 3.4245 no 3_767
C60 H53B 3.5419 no 3_767
C60 H76 3.4916 no 2_746
C60 H94C 3.0911 no 2_746
C61 H12 3.3708 no 3_777
C61 H94C 2.7990 no 2_746
C62 H12 3.5941 no 3_777
C62 H89 3.3396 no 2_756
C62 H94C 3.0079 no 2_746
C63 H12 3.5161 no 3_777
C63 H89 3.4737 no 2_756
C63 H90 3.4185 no 2_756
C63 H94C 3.5054 no 2_746
C64 H88 3.2215 no 2_756
C65 H88 3.4892 no 2_756
C66 H3A 3.3899 no .
C67 H2A 3.5372 no .
C67 H3A 3.3600 no .
C67 H58 3.3827 no 2_756
C68 H14 3.2291 no .
C68 H87 3.1211 no 2_756
C69 H13 3.4341 no .
C69 H87 3.0382 no 2_756
C70 H87 2.9803 no 2_756
C70 H88 3.5170 no 2_756
C71 H87 2.9966 no 2_756
C71 H88 2.8398 no 2_756
C72 H87 3.0455 no 2_756
C72 H88 3.3034 no 2_756
C73 H87 3.1284 no 2_756
C76 H59 3.4088 no 2_756
C76 H60 3.5610 no 2_756
C77 H52A 3.5253 no 4_564
C77 H52B 3.5879 no 4_564
C77 H53B 3.5689 no 4_564
C77 H59 3.0159 no 2_756
C78 H3A 3.5124 no .
C78 H4A 3.0965 no .
C78 H23 2.9661 no 4_564
C79 H3A 3.5192 no .
C79 H3B 3.0919 no .
C79 H4A 2.9346 no .
C79 H22 3.1239 no 4_564
C79 H23 2.7474 no 4_564
C80 H3A 3.5070 no .
C80 H3B 2.7923 no .
C80 H22 3.2457 no 4_564
C80 H23 3.4408 no 4_564
C81 H3A 3.4978 no .
C81 H3B 3.2067 no .
C81 H41 3.1520 no 1_545
C82 H3A 3.4919 no .
C83 H3A 3.4973 no .
C87 H70 3.2126 no 4_564
C87 H94A 3.0889 no 2_746
C87 H94B 3.3280 no 2_746
C88 H64A 3.0314 no 2_746
C88 H69 3.4182 no 4_564
C88 H70 2.7297 no 4_564
C88 H71 3.5415 no 2_746
C88 H94A 3.3822 no 2_746
C89 H12 3.4071 no 4_564
C89 H64A 3.4945 no 2_746
C89 H69 3.0944 no 4_564
C89 H70 3.3081 no 4_564
C90 H12 3.4601 no 4_564
C90 H57 3.3882 no 2_746
C92 H70 3.4874 no 4_564
C92 H94A 3.5048 no 2_746
C93 H70 2.8263 no 4_564
C93 H94A 3.0010 no 2_746
C95 H13 3.0492 no 3_686
C95 H49 2.7517 no 3_676
C95 H51B 3.1125 no 3_676
C95 H54A 3.4952 no 3_676
C95 H56 2.9492 no 4_474
C95 H57 3.1678 no 4_474
C95 H84B 3.3068 no 3_676
C95 H94A 3.5961 no 4_474
H1 O8 3.4996 no .
H2A Cl3 3.4972 no .
H2A O11 2.7788 no .
H2A O12 3.2162 no .
H2A C67 3.5372 no .
H2A H67 2.8860 no .
H2B Cl2 3.5970 no .
H2B O7 3.5813 no .
H2B O8 2.5291 no .
H2B O21 3.4141 no 3_676
H2B H67 3.3272 no .
H3A C66 3.3899 no .
H3A C67 3.3600 no .
H3A C78 3.5124 no .
H3A C79 3.5192 no .
H3A C80 3.5070 no .
H3A C81 3.4978 no .
H3A C82 3.4919 no .
H3A C83 3.4973 no .
H3A H66 2.9462 no .
H3A H67 2.8981 no .
H3B O8 3.3474 no .
H3B C79 3.0919 no .
H3B C80 2.7923 no .
H3B C81 3.2067 no .
H3B H79 3.3792 no .
H3B H80 2.9034 no .
H3B H81 3.5592 no .
H4A C32 3.4976 no 3_676
H4A C33 3.0586 no 3_676
H4A C78 3.0965 no .
H4A C79 2.9346 no .
H4A H10 3.1340 no 4_574
H4A H32 3.4146 no 3_676
H4A H33 2.6236 no 3_676
H4A H78 3.1224 no .
H4A H79 2.8493 no .
H4B Cl3 3.5216 no .
H4B O12 3.2462 no .
H4B O14 3.1589 no .
H4B H10 2.7779 no 4_574
H4B H11 3.4969 no 4_574
H4B H33 3.5382 no 3_676
H5A O3 3.5829 no 2_646
H5A O5 3.1839 no 2_646
H5A H33 3.4572 no 3_676
H5B O6 2.9959 no 4_574
H5B C33 3.5532 no 3_676
H5B H10 3.1688 no 4_574
H5B H33 2.7246 no 3_676
H6 Cl3 3.4648 no .
H6 O12 2.2989 no .
H7A Cl3 3.2049 no .
H7A O11 2.9377 no .
H7A O12 2.3916 no .
H7B O11 3.3219 no .
H7B O21 2.9548 no 3_676
H7B H68 3.4388 no .
H9 O6 2.3715 no .
H9 C33 3.3627 no 2_656
H9 H33 2.7007 no 2_656
H9 H44 3.2436 no 4_575
H10 O14 3.2589 no 4_575
H10 C4 3.3166 no 4_575
H10 C32 3.5659 no 2_656
H10 C33 3.3751 no 2_656
H10 H4A 3.1340 no 4_575
H10 H4B 2.7779 no 4_575
H10 H5B 3.1688 no 4_575
H10 H32 3.0328 no 2_656
H10 H33 2.6435 no 2_656
H11 O14 2.8565 no 4_575
H11 C58 2.9828 no 3_777
H11 C59 2.9917 no 3_777
H11 H4B 3.4969 no 4_575
H11 H32 3.5391 no 2_656
H11 H52A 3.2992 no 1_565
H11 H58 2.8007 no 3_777
H11 H59 2.8370 no 3_777
H11 H90 3.0000 no 4_565
H12 O18 3.3003 no 2_756
H12 C58 3.2140 no 3_777
H12 C59 3.0165 no 3_777
H12 C60 3.1089 no 3_777
H12 C61 3.3708 no 3_777
H12 C62 3.5941 no 3_777
H12 C63 3.5161 no 3_777
H12 C89 3.4071 no 4_565
H12 C90 3.4601 no 4_565
H12 H51B 3.2088 no 1_565
H12 H52A 3.2300 no 1_565
H12 H59 3.3795 no 3_777
H12 H60 3.5259 no 3_777
H12 H89 2.7443 no 4_565
H12 H90 2.8515 no 4_565
H13 O18 3.1006 no 2_756
H13 O19 3.3147 no 3_686
H13 C69 3.4341 no .
H13 C95 3.0492 no 3_686
H13 H51B 3.0367 no 1_565
H13 H68 3.2231 no .
H13 H69 2.6460 no .
H13 H89 3.2614 no 4_565
H14 Cl3 3.5361 no .
H14 O11 2.6406 no .
H14 C68 3.2291 no .
H14 H68 2.5341 no .
H14 H69 3.3319 no .
H17A O21 2.9279 no 3_676
H17A O22 2.6230 no 3_676
H17A H43 3.5554 no 4_575
H17B O8 2.5648 no .
H17B O21 3.2779 no 3_676
H19 O4 2.9069 no .
H20 C41 3.3865 no 2_646
H20 C42 3.5459 no 2_646
H20 C44 3.5882 no 2_646
H20 C45 3.3916 no 2_646
H20 C46 3.3115 no 2_646
H20 H43 3.5506 no 4_575
H20 H47B 3.5016 no 2_646
H21 O4 3.3336 no 3_677
H21 C37 3.2465 no 2_646
H21 C38 3.3993 no 2_646
H21 C43 3.5393 no 2_646
H21 C44 2.8648 no 2_646
H21 C45 3.1736 no 2_646
H21 H37A 2.5853 no 2_646
H21 H37B 3.3586 no 2_646
H21 H44 2.7475 no 2_646
H22 Cl1 3.2568 no 3_677
H22 O3 2.6315 no 3_677
H22 O4 2.7835 no 3_677
H22 C79 3.1239 no 4_565
H22 C80 3.2457 no 4_565
H22 H37A 2.7564 no 2_646
H22 H42 3.5851 no 4_575
H22 H79 2.7316 no 4_565
H22 H80 2.9701 no 4_565
H23 O9 2.7746 no .
H23 C30 3.3196 no 2_646
H23 C36 3.2513 no 2_646
H23 C78 2.9661 no 4_565
H23 C79 2.7474 no 4_565
H23 C80 3.4408 no 4_565
H23 H30 3.5249 no 2_646
H23 H42 3.5701 no 4_575
H23 H78 3.0745 no 4_565
H23 H79 2.7001 no 4_565
H24 Cl2 3.1393 no .
H24 O8 2.4566 no .
H24 O9 2.7353 no .
H24 O23 3.3997 no 3_676
H27A O5 2.9962 no 2_646
H27A H47C 2.7086 no 2_646
H27B O3 2.5596 no 4_574
H29 O5 3.2150 no .
H30 Cl2 3.0809 no 2_656
H30 O8 2.9459 no 2_656
H30 O9 3.2533 no 2_656
H30 O10 2.5461 no 2_656
H30 H23 3.5249 no 2_656
H31 Cl2 3.3709 no 2_656
H31 O9 2.9919 no 2_656
H31 O10 2.6019 no 2_656
H31 C40 3.5412 no 2_646
H31 C51 3.5032 no 2_656
H31 C52 3.4382 no 2_656
H31 H40 2.7125 no 2_646
H31 H50A 3.0804 no 2_656
H31 H51A 2.9950 no 2_656
H31 H52B 2.6942 no 2_656
H31 H78 2.9980 no 3_676
H32 C9 3.5828 no 2_646
H32 C10 3.0523 no 2_646
H32 C11 3.5972 no 2_646
H32 C16 3.3275 no 2_646
H32 C51 3.5484 no 2_656
H32 C52 3.5574 no 2_656
H32 H4A 3.4146 no 3_676
H32 H10 3.0328 no 2_646
H32 H11 3.5391 no 2_646
H32 H39 3.0633 no 2_646
H32 H51A 2.7561 no 2_656
H32 H52A 3.3068 no 2_656
H32 H52B 3.2835 no 2_656
H32 H78 2.7781 no 3_676
H33 O6 2.6719 no 2_646
H33 C4 3.2833 no 3_676
H33 C5 3.3062 no 3_676
H33 C9 3.0639 no 2_646
H33 C10 3.0041 no 2_646
H33 H4A 2.6236 no 3_676
H33 H4B 3.5382 no 3_676
H33 H5A 3.4572 no 3_676
H33 H5B 2.7246 no 3_676
H33 H9 2.7007 no 2_646
H33 H10 2.6435 no 2_646
H33 H79 3.4860 no 3_676
H34 Cl1 3.3731 no 2_646
H34 O3 3.5945 no 2_646
H34 O3 3.0969 no 4_574
H34 O5 3.0138 no 2_646
H34 O6 2.9122 no 2_646
H34 H79 3.4350 no 3_676
H34 H47C 2.9602 no 2_646
H37A O3 3.3625 no 4_574
H37A C21 2.8339 no 2_656
H37A C22 2.9273 no 2_656
H37A H21 2.5853 no 2_656
H37A H22 2.7564 no 2_656
H37B O3 3.3374 no 4_574
H37B O6 3.1883 no 4_574
H37B H21 3.3586 no 2_656
H39 C31 3.5149 no 2_656
H39 C32 3.1634 no 2_656
H39 H32 3.0633 no 2_656
H39 H51A 3.1848 no 1_565
H40 C31 3.0512 no 2_656
H40 C32 3.5863 no 2_656
H40 C50 3.1708 no 1_565
H40 C51 3.4773 no 1_565
H40 H31 2.7125 no 2_656
H40 H50A 2.7188 no 1_565
H40 H50B 2.9494 no 1_565
H40 H51A 2.8547 no 1_565
H41 C81 3.1520 no 1_565
H41 H50A 3.3467 no 1_565
H41 H50B 3.5941 no 1_565
H41 H74B 2.6532 no 1_565
H41 H81 2.5417 no 1_565
H42 O22 3.5036 no 2_655
H42 O23 3.1911 no 2_655
H42 C21 3.3832 no 4_574
H42 C22 3.1851 no 4_574
H42 C23 3.1633 no 4_574
H42 C24 3.3252 no 4_574
H42 C25 3.5303 no 4_574
H42 C26 3.5727 no 4_574
H42 H22 3.5851 no 4_574
H42 H23 3.5701 no 4_574
H43 O22 3.4304 no 2_655
H43 N4 3.3706 no 4_574
H43 C18 3.1373 no 4_574
H43 C19 3.3128 no 4_574
H43 C20 3.0509 no 4_574
H43 C21 3.4545 no 4_574
H43 C24 3.5984 no 4_574
H43 C25 2.8859 no 4_574
H43 C26 2.8112 no 4_574
H43 H17A 3.5554 no 4_574
H43 H20 3.5506 no 4_574
H44 O4 3.3956 no 4_574
H44 O6 3.2079 no 4_574
H44 H9 3.2436 no 4_574
H44 H21 2.7475 no 2_656
H48 Cl2 3.2040 no .
H48 O7 2.4360 no .
H48 O10 3.0199 no .
H49 O19 2.4477 no 3_676
H49 C95 2.7517 no 3_676
H50A O10 2.5359 no .
H50A C40 3.5223 no 1_545
H50A H31 3.0804 no 2_646
H50A H40 2.7188 no 1_545
H50A H41 3.3467 no 1_545
H50B O13 2.7719 no 1_545
H50B C40 3.4111 no 1_545
H50B H40 2.9494 no 1_545
H50B H41 3.5941 no 1_545
H51A C11 3.5200 no 1_545
H51A C12 3.5569 no 1_545
H51A C16 3.5615 no 1_545
H51A C31 3.5228 no 2_646
H51A C32 3.4115 no 2_646
H51A C40 3.4445 no 1_545
H51A H31 2.9950 no 2_646
H51A H32 2.7561 no 2_646
H51A H39 3.1848 no 1_545
H51A H40 2.8547 no 1_545
H51B O19 3.0806 no 3_676
H51B C11 3.5743 no 1_545
H51B C12 2.9941 no 1_545
H51B C13 2.8860 no 1_545
H51B C14 3.3942 no 1_545
H51B C95 3.1125 no 3_676
H51B H12 3.2088 no 1_545
H51B H13 3.0367 no 1_545
H52A C11 3.3778 no 1_545
H52A C12 3.3390 no 1_545
H52A C59 3.2519 no 3_767
H52A C60 3.3050 no 3_767
H52A C77 3.5253 no 4_565
H52A H11 3.2992 no 1_545
H52A H12 3.2300 no 1_545
H52A H32 3.3068 no 2_646
H52A H59 2.8074 no 3_767
H52A H60 2.9165 no 3_767
H52A H77 2.6374 no 4_565
H52A H78 3.5409 no 4_565
H52B Cl2 3.3976 no .
H52B O7 3.5621 no .
H52B O9 3.0522 no .
H52B O10 3.0391 no .
H52B C31 3.4419 no 2_646
H52B C77 3.5879 no 4_565
H52B H31 2.6942 no 2_646
H52B H32 3.2835 no 2_646
H52B H77 2.6743 no 4_565
H52B H78 3.2068 no 4_565
H53A O16 3.5150 no 4_565
H53A O19 3.0536 no 3_676
H53A C60 3.4245 no 3_767
H53A H60 2.7470 no 3_767
H53B O16 2.6568 no 4_565
H53B C60 3.5419 no 3_767
H53B C77 3.5689 no 4_565
H53B H60 2.6559 no 3_767
H53B H76 3.3995 no 4_565
H53B H77 2.7674 no 4_565
H54A O19 2.3575 no 3_676
H54A C95 3.4952 no 3_676
H54A H94C 3.4161 no 2_746
H54B Cl4 3.4233 no 4_565
H54B O16 3.0088 no 4_565
H54B O18 3.0073 no 4_565
H56 O15 2.9016 no .
H56 O19 3.5816 no 4_675
H56 C95 2.9492 no 4_675
H57 Cl3 3.2811 no 2_746
H57 O11 2.7337 no 2_746
H57 O13 3.3674 no 2_746
H57 O14 3.2671 no 2_746
H57 C90 3.3882 no 2_756
H57 C95 3.1678 no 4_675
H57 H68 3.4124 no 2_746
H57 H90 3.3112 no 2_756
H58 Cl3 3.4101 no 2_746
H58 O11 2.9051 no 2_746
H58 O14 2.7656 no 2_746
H58 C67 3.3827 no 2_746
H58 H11 2.8007 no 3_777
H58 H67 2.6110 no 2_746
H58 H90 3.4898 no 2_756
H59 C11 3.5618 no 3_777
H59 C76 3.4088 no 2_746
H59 C77 3.0159 no 2_746
H59 H11 2.8370 no 3_777
H59 H12 3.3795 no 3_777
H59 H52A 2.8074 no 3_767
H59 H66 3.2108 no 2_746
H59 H76 3.4194 no 2_746
H59 H77 2.7864 no 2_746
H60 O16 2.6196 no 2_746
H60 C52 3.4790 no 3_767
H60 C53 3.0600 no 3_767
H60 C76 3.5610 no 2_746
H60 H12 3.5259 no 3_777
H60 H52A 2.9165 no 3_767
H60 H53A 2.7470 no 3_767
H60 H53B 2.6559 no 3_767
H60 H76 2.9510 no 2_746
H60 H77 3.2190 no 2_746
H60 H94C 3.4749 no 2_746
H61 O18 3.3441 no 2_746
H61 O18 3.2949 no 4_565
H61 O19 3.2260 no 3_676
H61 H94C 3.0636 no 2_746
H64A Cl4 3.5652 no 4_565
H64A O16 3.3084 no 4_565
H64A O17 2.9940 no 4_565
H64A C88 3.0314 no 2_756
H64A C89 3.4945 no 2_756
H64A H88 2.3729 no 2_756
H64A H89 3.2789 no 2_756
H64B Cl4 3.5156 no 4_565
H64B O7 3.4166 no .
H64B O16 2.6512 no 4_565
H64B O17 3.3201 no 4_565
H64B H88 3.5632 no 2_756
H66 C59 3.5202 no 2_756
H66 H3A 2.9462 no .
H66 H59 3.2108 no 2_756
H67 O11 3.0981 no .
H67 C2 3.4121 no .
H67 C3 3.5781 no .
H67 C58 3.0920 no 2_756
H67 H2A 2.8860 no .
H67 H2B 3.3272 no .
H67 H3A 2.8981 no .
H67 H58 2.6110 no 2_756
H68 O11 2.7934 no .
H68 C13 3.5908 no .
H68 C14 3.2447 no .
H68 H7B 3.4388 no .
H68 H13 3.2231 no .
H68 H14 2.5341 no .
H68 H57 3.4124 no 2_756
H69 O17 2.9785 no 2_756
H69 C13 3.0544 no .
H69 C14 3.4273 no .
H69 C88 3.4182 no 4_565
H69 C89 3.0944 no 4_565
H69 H13 2.6460 no .
H69 H14 3.3319 no .
H69 H87 3.5618 no 2_756
H69 H88 3.5482 no 4_565
H69 H89 3.0061 no 4_565
H70 O20 3.4467 no 3_676
H70 C87 3.2126 no 4_565
H70 C88 2.7297 no 4_565
H70 C89 3.3081 no 4_565
H70 C92 3.4874 no 4_565
H70 C93 2.8263 no 4_565
H70 H87 3.4856 no 2_756
H70 H87 3.3361 no 4_565
H70 H88 2.8631 no 4_565
H71 Cl4 3.4362 no 4_565
H71 O16 3.1688 no 4_565
H71 O17 2.5492 no 4_565
H71 O20 3.3720 no 3_676
H71 C88 3.5415 no 2_756
H71 H87 3.5205 no 2_756
H71 H88 2.5960 no 2_756
H84A O20 2.9538 no 2_645
H84A O23 2.9750 no 2_645
H84B O13 2.7040 no 1_545
H84B C95 3.3068 no 3_676
H86 O15 2.8484 no .
H87 C68 3.1211 no 2_746
H87 C69 3.0382 no 2_746
H87 C70 2.9803 no 2_746
H87 C71 2.9966 no 2_746
H87 C72 3.0455 no 2_746
H87 C73 3.1284 no 2_746
H87 H69 3.5618 no 2_746
H87 H70 3.4856 no 2_746
H87 H70 3.3361 no 4_564
H87 H71 3.5205 no 2_746
H87 H94A 3.3117 no 2_746
H87 H94B 3.1969 no 2_746
H88 O17 2.5447 no 3_766
H88 C64 3.2215 no 2_746
H88 C65 3.4892 no 2_746
H88 C70 3.5170 no 2_746
H88 C71 2.8398 no 2_746
H88 C72 3.3034 no 2_746
H88 H64A 2.3729 no 2_746
H88 H64B 3.5632 no 2_746
H88 H69 3.5482 no 4_564
H88 H70 2.8631 no 4_564
H88 H71 2.5960 no 2_746
H88 H94A 3.5874 no 2_746
H89 Cl4 3.4645 no 3_766
H89 O17 2.7339 no 3_766
H89 O18 3.0254 no 3_766
H89 C12 3.1662 no 4_564
H89 C13 3.4471 no 4_564
H89 C55 3.4858 no 2_746
H89 C62 3.3396 no 2_746
H89 C63 3.4737 no 2_746
H89 H12 2.7443 no 4_564
H89 H13 3.2614 no 4_564
H89 H64A 3.2789 no 2_746
H89 H69 3.0061 no 4_564
H90 O14 2.6900 no 1_545
H90 C11 2.9036 no 4_564
H90 C12 2.8133 no 4_564
H90 C13 3.5027 no 4_564
H90 C57 3.3758 no 2_746
H90 C58 3.5421 no 2_746
H90 C63 3.4185 no 2_746
H90 H11 3.0000 no 4_564
H90 H12 2.8515 no 4_564
H90 H57 3.3112 no 2_746
H90 H58 3.4898 no 2_746
H91 Cl3 3.3179 no 1_545
H91 O13 2.4691 no 1_545
H91 O14 3.0354 no 1_545
H91 O22 3.5743 no 2_645
H74A Cl2 3.1986 no .
H74A O7 2.8187 no .
H74A O10 2.4944 no .
H74B O10 3.1624 no .
H74B C41 3.4181 no 1_545
H74B H41 2.6532 no 1_545
H76 Cl4 3.5586 no .
H76 O15 3.4454 no .
H76 O16 2.5117 no .
H76 O20 3.4192 no 2_645
H76 C60 3.4916 no 2_756
H76 H53B 3.3995 no 4_564
H76 H59 3.4194 no 2_756
H76 H60 2.9510 no 2_756
H77 O9 3.4006 no 4_564
H77 C52 2.9861 no 4_564
H77 C53 3.3564 no 4_564
H77 C59 3.5325 no 2_756
H77 H52A 2.6374 no 4_564
H77 H52B 2.6743 no 4_564
H77 H53B 2.7674 no 4_564
H77 H59 2.7864 no 2_756
H77 H60 3.2190 no 2_756
H78 O9 3.0965 no 4_564
H78 C31 2.8919 no 3_676
H78 C32 2.7473 no 3_676
H78 C33 3.4249 no 3_676
H78 H4A 3.1224 no .
H78 H23 3.0745 no 4_564
H78 H31 2.9980 no 3_676
H78 H32 2.7781 no 3_676
H78 H52A 3.5409 no 4_564
H78 H52B 3.2068 no 4_564
H79 O3 2.9080 no 2_646
H79 C22 3.3508 no 4_564
H79 C23 3.3386 no 4_564
H79 C32 3.3862 no 3_676
H79 C33 3.1140 no 3_676
H79 C34 3.0966 no 3_676
H79 C35 3.3873 no 3_676
H79 H3B 3.3792 no .
H79 H4A 2.8493 no .
H79 H22 2.7316 no 4_564
H79 H23 2.7001 no 4_564
H79 H33 3.4860 no 3_676
H79 H34 3.4350 no 3_676
H80 Cl1 3.1041 no 2_646
H80 O3 3.0602 no 2_646
H80 O4 2.6878 no 2_646
H80 O5 3.0569 no 2_646
H80 H3B 2.9034 no .
H80 H22 2.9701 no 4_564
H81 O10 2.8337 no .
H81 C41 3.4293 no 1_545
H81 H3B 3.5592 no .
H81 H41 2.5417 no 1_545
H47A O5 3.5225 no .
H47A C20 3.5351 no 2_656
H47A C21 3.5817 no 2_656
H47A C25 3.1581 no 2_656
H47A C26 3.1238 no 2_656
H47B C20 3.3431 no 2_656
H47B C26 3.5473 no 2_656
H47B H20 3.5016 no 2_656
H47C O5 2.8018 no .
H47C C27 3.4118 no 2_656
H47C C28 3.2726 no 2_656
H47C C33 3.4906 no 2_656
H47C C34 2.8925 no 2_656
H47C C35 3.0173 no 2_656
H47C H27A 2.7086 no 2_656
H47C H34 2.9602 no 2_656
H94A C87 3.0889 no 2_756
H94A C88 3.3822 no 2_756
H94A C92 3.5048 no 2_756
H94A C93 3.0010 no 2_756
H94A C95 3.5961 no 4_675
H94A H87 3.3117 no 2_756
H94A H88 3.5874 no 2_756
H94B C87 3.3280 no 2_756
H94B H87 3.1969 no 2_756
H94C O15 3.3514 no .
H94C O19 3.0037 no 4_675
H94C C55 3.5934 no 2_756
H94C C59 3.5958 no 2_756
H94C C60 3.0911 no 2_756
H94C C61 2.7990 no 2_756
H94C C62 3.0079 no 2_756
H94C C63 3.5054 no 2_756
H94C H54A 3.4161 no 2_756
H94C H60 3.4749 no 2_756
H94C H61 3.0636 no 2_756

loop_
_geom_torsion_atom_site_label_1
_geom_torsion_atom_site_label_2
_geom_torsion_atom_site_label_3
_geom_torsion_atom_site_label_4
_geom_torsion
_geom_torsion_publ_flag
O1 Cd1 N1 C1 -159.46(16) no
O1 Cd1 N1 C7 -38.9(3) no
O1 Cd1 N1 C17 78.0(3) no
N1 Cd1 O1 C47 132.9(2) no
O1 Cd1 N2 C6 143.99(15) no
O1 Cd1 N2 C27 -91.92(19) no
O1 Cd1 N2 C37 25.5(3) no
N2 Cd1 O1 C47 -8.7(3) no
O1 Cd1 N3 C8 -140.0(2) no
O1 Cd1 N3 C9 19.3(3) no
N3 Cd1 O1 C47 136.4(2) no
O1 Cd1 N4 C18 -145.56(19) no
O1 Cd1 N4 C19 33.8(3) no
N4 Cd1 O1 C47 -142.57(19) no
O1 Cd1 N5 C28 171.6(3) no
O1 Cd1 N5 C29 -31.6(3) no
N5 Cd1 O1 C47 -60.9(2) no
O1 Cd1 N6 C38 -120.0(3) no
O1 Cd1 N6 C39 52.3(3) no
N6 Cd1 O1 C47 44.94(19) no
N1 Cd1 N2 C6 -17.44(16) no
N1 Cd1 N2 C27 106.64(17) no
N1 Cd1 N2 C37 -135.96(19) no
N2 Cd1 N1 C1 -8.61(16) no
N2 Cd1 N1 C7 111.96(17) no
N2 Cd1 N1 C17 -131.12(17) no
N1 Cd1 N3 C8 38.17(18) no
N1 Cd1 N3 C9 -162.5(3) no
N3 Cd1 N1 C1 -163.1(2) no
N3 Cd1 N1 C7 -42.56(15) no
N3 Cd1 N1 C17 74.37(16) no
N1 Cd1 N4 C18 3.77(18) no
N1 Cd1 N4 C19 -176.9(3) no
N4 Cd1 N1 C1 107.70(18) no
N4 Cd1 N1 C7 -131.74(17) no
N4 Cd1 N1 C17 -14.81(14) no
N1 Cd1 N5 C28 -16.9(3) no
N1 Cd1 N5 C29 139.9(2) no
N5 Cd1 N1 C1 37.8(3) no
N5 Cd1 N1 C7 158.34(15) no
N5 Cd1 N1 C17 -84.74(19) no
N1 Cd1 N6 C38 89.8(3) no
N1 Cd1 N6 C39 -97.9(3) no
N6 Cd1 N1 C1 -76.34(18) no
N6 Cd1 N1 C7 44.22(17) no
N6 Cd1 N1 C17 161.15(15) no
N2 Cd1 N3 C8 2.8(3) no
N2 Cd1 N3 C9 162.1(2) no
N3 Cd1 N2 C6 16.6(3) no
N3 Cd1 N2 C27 140.72(15) no
N3 Cd1 N2 C37 -101.89(19) no
N2 Cd1 N4 C18 69.7(2) no
N2 Cd1 N4 C19 -110.9(2) no
N4 Cd1 N2 C6 -83.65(19) no
N4 Cd1 N2 C27 40.44(19) no
N4 Cd1 N2 C37 157.83(16) no
N2 Cd1 N5 C28 31.3(2) no
N2 Cd1 N5 C29 -171.9(3) no
N5 Cd1 N2 C6 -159.2(2) no
N5 Cd1 N2 C27 -35.12(16) no
N5 Cd1 N2 C37 82.27(18) no
N2 Cd1 N6 C38 20.0(2) no
N2 Cd1 N6 C39 -167.6(3) no
N6 Cd1 N2 C6 87.16(19) no
N6 Cd1 N2 C27 -148.75(19) no
N6 Cd1 N2 C37 -31.36(16) no
N3 Cd1 N4 C18 -65.4(2) no
N3 Cd1 N4 C19 114.0(3) no
N4 Cd1 N3 C8 113.7(2) no
N4 Cd1 N3 C9 -86.9(3) no
N3 Cd1 N5 C28 -141.3(3) no
N3 Cd1 N5 C29 15.5(5) no
N5 Cd1 N3 C8 173.1(2) no
N5 Cd1 N3 C9 -27.6(5) no
N3 Cd1 N6 C38 157.8(3) no
N3 Cd1 N6 C39 -29.9(3) no
N6 Cd1 N3 C8 -60.5(2) no
N6 Cd1 N3 C9 98.9(3) no
N4 Cd1 N5 C28 -82.2(3) no
N4 Cd1 N5 C29 74.7(3) no
N5 Cd1 N4 C18 134.9(3) no
N5 Cd1 N4 C19 -45.7(3) no
N5 Cd1 N6 C38 -41.6(3) no
N5 Cd1 N6 C39 130.7(3) no
N6 Cd1 N5 C28 94.6(3) no
N6 Cd1 N5 C29 -108.6(3) no
O2 Cd2 N7 C48 145.69(13) no
O2 Cd2 N7 C54 -91.58(18) no
O2 Cd2 N7 C64 26.0(3) no
N7 Cd2 O2 C94 -11.8(3) no
O2 Cd2 N8 C49 -164.93(15) no
O2 Cd2 N8 C74 -44.5(3) no
O2 Cd2 N8 C84 73.6(3) no
N8 Cd2 O2 C94 133.54(19) no
O2 Cd2 N9 C55 176.7(2) no
O2 Cd2 N9 C56 -30.1(2) no
N9 Cd2 O2 C94 -61.97(18) no
O2 Cd2 N10 C65 -109.0(2) no
O2 Cd2 N10 C66 48.4(2) no
N10 Cd2 O2 C94 43.48(18) no
O2 Cd2 N11 C75 -144.3(2) no
O2 Cd2 N11 C76 12.4(3) no
N11 Cd2 O2 C94 131.3(2) no
O2 Cd2 N12 C85 -138.32(18) no
O2 Cd2 N12 C86 36.4(2) no
N12 Cd2 O2 C94 -143.90(18) no
N7 Cd2 N8 C49 -11.08(15) no
N7 Cd2 N8 C74 109.35(17) no
N7 Cd2 N8 C84 -132.53(16) no
N8 Cd2 N7 C48 -16.97(15) no
N8 Cd2 N7 C54 105.76(16) no
N8 Cd2 N7 C64 -136.68(17) no
N7 Cd2 N9 C55 34.80(18) no
N7 Cd2 N9 C56 -172.0(3) no
N9 Cd2 N7 C48 -159.70(19) no
N9 Cd2 N7 C54 -36.96(14) no
N9 Cd2 N7 C64 80.60(16) no
N7 Cd2 N10 C65 30.67(19) no
N7 Cd2 N10 C66 -171.9(3) no
N10 Cd2 N7 C48 86.72(17) no
N10 Cd2 N7 C54 -150.55(18) no
N10 Cd2 N7 C64 -32.99(15) no
N7 Cd2 N11 C75 -2.6(3) no
N7 Cd2 N11 C76 154.0(2) no
N11 Cd2 N7 C48 21.0(3) no
N11 Cd2 N7 C54 143.70(14) no
N11 Cd2 N7 C64 -98.74(18) no
N7 Cd2 N12 C85 77.3(2) no
N7 Cd2 N12 C86 -108.0(2) no
N12 Cd2 N7 C48 -83.28(17) no
N12 Cd2 N7 C54 39.45(18) no
N12 Cd2 N7 C64 157.01(15) no
N8 Cd2 N9 C55 -13.1(3) no
N8 Cd2 N9 C56 140.04(19) no
N9 Cd2 N8 C49 34.7(3) no
N9 Cd2 N8 C74 155.11(14) no
N9 Cd2 N8 C84 -86.76(18) no
N8 Cd2 N10 C65 101.6(2) no
N8 Cd2 N10 C66 -101.0(3) no
N10 Cd2 N8 C49 -79.31(17) no
N10 Cd2 N8 C74 41.12(17) no
N10 Cd2 N8 C84 159.24(14) no
N8 Cd2 N11 C75 36.96(18) no
N8 Cd2 N11 C76 -166.4(3) no
N11 Cd2 N8 C49 -162.5(2) no
N11 Cd2 N8 C74 -42.11(15) no
N11 Cd2 N8 C84 76.01(16) no
N8 Cd2 N12 C85 10.21(18) no
N8 Cd2 N12 C86 -175.1(3) no
N12 Cd2 N8 C49 103.77(17) no
N12 Cd2 N8 C74 -135.80(17) no
N12 Cd2 N8 C84 -17.67(14) no
N9 Cd2 N10 C65 -30.7(3) no
N9 Cd2 N10 C66 126.7(2) no
N10 Cd2 N9 C55 98.1(2) no
N10 Cd2 N9 C56 -108.7(3) no
N9 Cd2 N11 C75 179.00(19) no
N9 Cd2 N11 C76 -24.4(5) no
N11 Cd2 N9 C55 -146.5(3) no
N11 Cd2 N9 C56 6.7(5) no
N9 Cd2 N12 C85 142.6(2) no
N9 Cd2 N12 C86 -42.6(2) no
N12 Cd2 N9 C55 -77.2(2) no
N12 Cd2 N9 C56 76.0(3) no
N10 Cd2 N11 C75 -62.6(2) no
N10 Cd2 N11 C76 94.0(3) no
N11 Cd2 N10 C65 169.4(3) no
N11 Cd2 N10 C66 -33.2(3) no
N11 Cd2 N12 C85 -58.1(2) no
N11 Cd2 N12 C86 116.6(2) no
N12 Cd2 N11 C75 110.2(2) no
N12 Cd2 N11 C76 -93.2(3) no
Cd1 N1 C1 C2 159.46(18) no
Cd1 N1 C1 C6 33.5(4) no
Cd1 N1 C7 C8 46.9(3) no
Cd1 N1 C17 C18 24.0(3) no
C1 N1 C7 C8 167.9(3) no
C7 N1 C1 C2 43.6(4) no
C7 N1 C1 C6 -82.3(4) no
C1 N1 C17 C18 -99.7(4) no
C17 N1 C1 C2 -78.7(4) no
C17 N1 C1 C6 155.3(3) no
C7 N1 C17 C18 136.9(3) no
C17 N1 C7 C8 -69.5(4) no
Cd1 N2 C6 C1 41.6(3) no
Cd1 N2 C6 C5 167.47(19) no
Cd1 N2 C27 C28 37.7(3) no
Cd1 N2 C37 C38 41.3(4) no
C6 N2 C27 C28 160.4(3) no
C27 N2 C6 C1 -79.9(4) no
C27 N2 C6 C5 46.1(4) no
C6 N2 C37 C38 -77.8(4) no
C37 N2 C6 C1 157.7(3) no
C37 N2 C6 C5 -76.3(4) no
C27 N2 C37 C38 157.8(4) no
C37 N2 C27 C28 -77.2(4) no
Cd1 N3 C8 C7 -25.5(4) no
Cd1 N3 C8 C15 155.0(3) no
Cd1 N3 C9 C10 -155.9(3) no
C8 N3 C9 C10 2.0(6) no
C9 N3 C8 C7 173.0(3) no
C9 N3 C8 C15 -6.5(5) no
Cd1 N4 C18 C17 8.5(4) no
Cd1 N4 C18 C25 -177.97(19) no
Cd1 N4 C19 C20 -179.2(3) no
C18 N4 C19 C20 0.1(6) no
C19 N4 C18 C17 -170.9(3) no
C19 N4 C18 C25 2.6(5) no
Cd1 N5 C28 C27 -21.8(4) no
Cd1 N5 C28 C35 156.2(3) no
Cd1 N5 C29 C30 -153.8(3) no
C28 N5 C29 C30 2.1(6) no
C29 N5 C28 C27 -180.0(3) no
C29 N5 C28 C35 -2.0(6) no
Cd1 N6 C38 C37 -3.9(5) no
Cd1 N6 C38 C45 172.5(3) no
Cd1 N6 C39 C40 -169.5(3) no
C38 N6 C39 C40 2.7(7) no
C39 N6 C38 C37 -176.5(4) no
C39 N6 C38 C45 -0.1(6) no
Cd2 N7 C48 C49 43.2(3) no
Cd2 N7 C48 C53 168.09(17) no
Cd2 N7 C54 C55 38.1(3) no
Cd2 N7 C64 C65 34.6(4) no
C48 N7 C54 C55 158.8(3) no
C54 N7 C48 C49 -76.8(3) no
C54 N7 C48 C53 48.1(4) no
C48 N7 C64 C65 -83.9(4) no
C64 N7 C48 C49 159.6(3) no
C64 N7 C48 C53 -75.5(3) no
C54 N7 C64 C65 150.9(3) no
C64 N7 C54 C55 -76.9(4) no
Cd2 N8 C49 C48 37.9(3) no
Cd2 N8 C49 C50 162.95(17) no
Cd2 N8 C74 C75 46.0(3) no
Cd2 N8 C84 C85 23.9(3) no
C49 N8 C74 C75 165.2(3) no
C74 N8 C49 C48 -77.7(3) no
C74 N8 C49 C50 47.4(4) no
C49 N8 C84 C85 -97.5(3) no
C84 N8 C49 C48 158.6(3) no
C84 N8 C49 C50 -76.3(4) no
C74 N8 C84 C85 137.9(3) no
C84 N8 C74 C75 -71.2(4) no
Cd2 N9 C55 C54 -26.7(4) no
Cd2 N9 C55 C62 151.7(3) no
Cd2 N9 C56 C57 -149.9(3) no
C55 N9 C56 C57 1.5(5) no
C56 N9 C55 C54 178.5(3) no
C56 N9 C55 C62 -3.1(5) no
Cd2 N10 C65 C64 -22.2(4) no
Cd2 N10 C65 C72 153.7(3) no
Cd2 N10 C66 C67 -152.5(3) no
C65 N10 C66 C67 3.8(6) no
C66 N10 C65 C64 179.3(3) no
C66 N10 C65 C72 -4.8(6) no
Cd2 N11 C75 C74 -24.8(4) no
Cd2 N11 C75 C82 154.9(3) no
Cd2 N11 C76 C77 -154.9(3) no
C75 N11 C76 C77 -0.1(6) no
C76 N11 C75 C74 176.6(3) no
C76 N11 C75 C82 -3.7(5) no
Cd2 N12 C85 C84 -0.4(4) no
Cd2 N12 C85 C92 175.54(18) no
Cd2 N12 C86 C87 -174.4(3) no
C85 N12 C86 C87 0.3(6) no
C86 N12 C85 C84 -175.3(3) no
C86 N12 C85 C92 0.7(5) no
N1 C1 C2 C3 177.7(3) no
N1 C1 C6 N2 -51.0(4) no
N1 C1 C6 C5 -178.8(3) no
C2 C1 C6 N2 -178.3(3) no
C2 C1 C6 C5 53.9(4) no
C6 C1 C2 C3 -55.6(4) no
C1 C2 C3 C4 58.1(5) no
C2 C3 C4 C5 -59.1(5) no
C3 C4 C5 C6 59.4(5) no
C4 C5 C6 N2 176.6(3) no
C4 C5 C6 C1 -56.7(5) no
N1 C7 C8 N3 -15.3(4) no
N1 C7 C8 C15 164.1(3) no
N3 C8 C15 C14 -173.6(3) no
N3 C8 C15 C16 5.3(5) no
C7 C8 C15 C14 6.9(5) no
C7 C8 C15 C16 -174.1(3) no
N3 C9 C10 C16 3.6(6) no
C9 C10 C16 C11 175.3(4) no
C9 C10 C16 C15 -4.6(6) no
C12 C11 C16 C10 -179.4(3) no
C12 C11 C16 C15 0.4(6) no
C16 C11 C12 C13 -0.1(6) no
C11 C12 C13 C14 -0.1(6) no
C12 C13 C14 C15 -0.0(6) no
C13 C14 C15 C8 179.2(3) no
C13 C14 C15 C16 0.3(5) no
C8 C15 C16 C10 0.4(5) no
C8 C15 C16 C11 -179.5(3) no
C14 C15 C16 C10 179.4(3) no
C14 C15 C16 C11 -0.5(5) no
N1 C17 C18 N4 -23.2(5) no
N1 C17 C18 C25 163.1(3) no
N4 C18 C25 C24 177.7(3) no
N4 C18 C25 C26 -4.0(5) no
C17 C18 C25 C24 -8.7(5) no
C17 C18 C25 C26 169.6(3) no
N4 C19 C20 C26 -1.4(6) no
C19 C20 C26 C21 179.2(4) no
C19 C20 C26 C25 -0.1(6) no
C22 C21 C26 C20 178.9(4) no
C22 C21 C26 C25 -1.8(6) no
C26 C21 C22 C23 0.2(6) no
C21 C22 C23 C24 1.5(6) no
C22 C23 C24 C25 -1.7(6) no
C23 C24 C25 C18 178.3(3) no
C23 C24 C25 C26 0.1(5) no
C18 C25 C26 C20 2.6(5) no
C18 C25 C26 C21 -176.7(3) no
C24 C25 C26 C20 -179.0(3) no
C24 C25 C26 C21 1.6(5) no
N2 C27 C28 N5 -11.8(5) no
N2 C27 C28 C35 170.2(3) no
N5 C28 C35 C34 -177.1(4) no
N5 C28 C35 C36 -0.0(6) no
C27 C28 C35 C34 0.8(6) no
C27 C28 C35 C36 177.9(3) no
N5 C29 C30 C36 -0.2(7) no
C29 C30 C36 C31 177.0(4) no
C29 C30 C36 C35 -1.9(6) no
C32 C31 C36 C30 -177.4(4) no
C32 C31 C36 C35 1.5(6) no
C36 C31 C32 C33 -1.6(6) no
C31 C32 C33 C34 -0.2(6) no
C32 C33 C34 C35 2.0(6) no
C33 C34 C35 C28 175.0(4) no
C33 C34 C35 C36 -2.0(6) no
C28 C35 C36 C30 2.0(5) no
C28 C35 C36 C31 -177.0(3) no
C34 C35 C36 C30 179.2(3) no
C34 C35 C36 C31 0.2(6) no
N2 C37 C38 N6 -27.5(6) no
N2 C37 C38 C45 156.0(4) no
N6 C38 C45 C44 178.9(4) no
N6 C38 C45 C46 -3.0(6) no
C37 C38 C45 C44 -4.8(7) no
C37 C38 C45 C46 173.3(4) no
N6 C39 C40 C46 -2.0(7) no
C39 C40 C46 C41 178.8(4) no
C39 C40 C46 C45 -1.2(7) no
C42 C41 C46 C40 179.3(6) no
C42 C41 C46 C45 -0.7(9) no
C46 C41 C42 C43 -1.2(11) no
C41 C42 C43 C44 2.2(11) no
C42 C43 C44 C45 -1.2(10) no
C43 C44 C45 C38 177.3(5) no
C43 C44 C45 C46 -0.8(8) no
C38 C45 C46 C40 3.5(7) no
C38 C45 C46 C41 -176.5(4) no
C44 C45 C46 C40 -178.3(4) no
C44 C45 C46 C41 1.7(7) no
N7 C48 C49 N8 -55.8(4) no
N7 C48 C49 C50 178.1(3) no
N7 C48 C53 C52 179.8(3) no
C49 C48 C53 C52 -55.0(4) no
C53 C48 C49 N8 178.0(3) no
C53 C48 C49 C50 52.0(4) no
N8 C49 C50 C51 179.7(3) no
C48 C49 C50 C51 -54.8(4) no
C49 C50 C51 C52 57.8(4) no
C50 C51 C52 C53 -58.5(4) no
C51 C52 C53 C48 58.2(4) no
N7 C54 C55 N9 -7.9(4) no
N7 C54 C55 C62 173.6(3) no
N9 C55 C62 C61 -176.1(3) no
N9 C55 C62 C63 1.5(5) no
C54 C55 C62 C61 2.3(5) no
C54 C55 C62 C63 180.0(3) no
N9 C56 C57 C63 1.6(6) no
C56 C57 C63 C58 176.7(3) no
C56 C57 C63 C62 -3.0(5) no
C59 C58 C63 C57 -177.5(4) no
C59 C58 C63 C62 2.2(6) no
C63 C58 C59 C60 -1.6(6) no
C58 C59 C60 C61 -0.9(6) no
C59 C60 C61 C62 2.7(6) no
C60 C61 C62 C55 175.6(3) no
C60 C61 C62 C63 -2.1(5) no
C55 C62 C63 C57 1.6(5) no
C55 C62 C63 C58 -178.2(3) no
C61 C62 C63 C57 179.3(3) no
C61 C62 C63 C58 -0.4(5) no
N7 C64 C65 N10 -10.3(5) no
N7 C64 C65 C72 173.7(3) no
N10 C65 C72 C71 -175.5(4) no
N10 C65 C72 C73 1.5(6) no
C64 C65 C72 C71 0.4(6) no
C64 C65 C72 C73 177.4(3) no
N10 C66 C67 C73 0.6(7) no
C66 C67 C73 C68 173.7(4) no
C66 C67 C73 C72 -3.8(7) no
C69 C68 C73 C67 -178.2(5) no
C69 C68 C73 C72 -0.7(8) no
C73 C68 C69 C70 -0.7(9) no
C68 C69 C70 C71 0.5(10) no
C69 C70 C71 C72 1.1(8) no
C70 C71 C72 C65 174.5(5) no
C70 C71 C72 C73 -2.4(7) no
C65 C72 C73 C67 2.8(6) no
C65 C72 C73 C68 -174.8(4) no
C71 C72 C73 C67 179.9(4) no
C71 C72 C73 C68 2.3(7) no
N8 C74 C75 N11 -15.4(4) no
N8 C74 C75 C82 164.9(3) no
N11 C75 C82 C81 -175.1(3) no
N11 C75 C82 C83 4.0(5) no
C74 C75 C82 C81 4.6(5) no
C74 C75 C82 C83 -176.3(3) no
N11 C76 C77 C83 3.5(6) no
C76 C77 C83 C78 175.8(4) no
C76 C77 C83 C82 -3.0(6) no
C79 C78 C83 C77 -178.8(4) no
C79 C78 C83 C82 0.0(6) no
C83 C78 C79 C80 0.5(6) no
C78 C79 C80 C81 -0.7(7) no
C79 C80 C81 C82 0.4(6) no
C80 C81 C82 C75 179.2(4) no
C80 C81 C82 C83 0.1(6) no
C75 C82 C83 C77 -0.6(5) no
C75 C82 C83 C78 -179.4(3) no
C81 C82 C83 C77 178.6(3) no
C81 C82 C83 C78 -0.3(5) no
N8 C84 C85 N12 -17.1(5) no
N8 C84 C85 C92 166.8(3) no
N12 C85 C92 C91 -179.6(3) no
N12 C85 C92 C93 -0.9(5) no
C84 C85 C92 C91 -3.7(5) no
C84 C85 C92 C93 175.0(3) no
N12 C86 C87 C93 -0.9(6) no
C86 C87 C93 C88 179.1(3) no
C86 C87 C93 C92 0.6(5) no
C89 C88 C93 C87 -178.9(3) no
C89 C88 C93 C92 -0.4(5) no
C93 C88 C89 C90 0.1(6) no
C88 C89 C90 C91 0.2(6) no
C89 C90 C91 C92 -0.1(6) no
C90 C91 C92 C85 178.4(3) no
C90 C91 C92 C93 -0.2(5) no
C85 C92 C93 C87 0.3(5) no
C85 C92 C93 C88 -178.2(3) no
C91 C92 C93 C87 179.1(3) no
C91 C92 C93 C88 0.5(5) no
